data_4317194
loop_
_publ_author_name
'Liang Deng'
'Amit Majumdar'
'Wayne Lo'
'R. H. Holm'

_publ_contact_author_address
;Departemnt of Chemistry and Chemical Biology
12 Oxford Street
Cambridge, MA 02138
United States of America
;
_publ_contact_author_email holm@chemistry.harvard.edu
_publ_contact_author_name 'Prof. Richard H. Holm'
_publ_section_title
;
 Stabilization of 3:1 Site-Differentiated Cubane-Type Clusters in the
 [Fe4S4]1+ Core Oxidation State by Tertiary Phosphine Ligation: Synthesis,
 Core Structural Diversity, and S= 1/2 Ground States
;
_journal_name_full 'Inorganic Chemistry'
_journal_page_first 11118
_journal_page_last 11126
_journal_paper_doi 10.1021/ic101702b
_journal_volume 49
_journal_year 2010
_chemical_formula_moiety 'C27 H63 Cl Fe4 P3 S4'
_chemical_formula_sum 'C27 H63 Cl Fe4 P3 S4'
_chemical_formula_weight 867.77
_chemical_name_systematic
; 
 ? 
;
_space_group_IT_number 14
_symmetry_cell_setting monoclinic
_symmetry_space_group_name_Hall '-P 2ybc'
_symmetry_space_group_name_H-M 'P 1 21/c 1'
_atom_sites_solution_hydrogens geom
_atom_sites_solution_primary direct
_atom_sites_solution_secondary difmap
_audit_creation_method SHELXL-97
_cell_angle_alpha 90.00
_cell_angle_beta 102.720(2)
_cell_angle_gamma 90.00
_cell_formula_units_Z 4
_cell_length_a 10.7153(11)
_cell_length_b 22.869(2)
_cell_length_c 16.6553(17)
_cell_measurement_reflns_used 5474
_cell_measurement_temperature 100(2)
_cell_measurement_theta_max 26.25
_cell_measurement_theta_min 2.17
_cell_volume 3981.2(7)
_computing_cell_refinement 'Bruker Saint v7.23A (Bruker, 2005)'
_computing_data_collection 'APEX SMART (Bruker, 2009)'
_computing_data_reduction 'Bruker Saint v7.23A (Bruker, 2005)'
_computing_molecular_graphics 'Bruker SHELXTL'
_computing_publication_material 'Bruker SHELXTL'
_computing_structure_refinement 'SHELXL-97 (Sheldrick, 1997)'
_computing_structure_solution 'SHELXS-97 (Sheldrick, 1997)'
_diffrn_ambient_temperature 100(2)
_diffrn_measured_fraction_theta_full 0.997
_diffrn_measured_fraction_theta_max 0.997
_diffrn_measurement_device_type 'CCD area detector'
_diffrn_measurement_method 'phi and omega scans'
_diffrn_radiation_monochromator graphite
_diffrn_radiation_source 'fine-focus sealed tube'
_diffrn_radiation_type MoK\a
_diffrn_radiation_wavelength 0.71073
_diffrn_reflns_av_R_equivalents 0.0427
_diffrn_reflns_av_sigmaI/netI 0.0469
_diffrn_reflns_limit_h_max 13
_diffrn_reflns_limit_h_min -9
_diffrn_reflns_limit_k_max 28
_diffrn_reflns_limit_k_min -27
_diffrn_reflns_limit_l_max 20
_diffrn_reflns_limit_l_min -20
_diffrn_reflns_number 24543
_diffrn_reflns_theta_full 26.38
_diffrn_reflns_theta_max 26.38
_diffrn_reflns_theta_min 1.54
_exptl_absorpt_coefficient_mu 1.841
_exptl_absorpt_correction_T_max 0.8371
_exptl_absorpt_correction_T_min 0.7094
_exptl_absorpt_correction_type multi-scan
_exptl_absorpt_process_details 'SADABS (Bruker, 2005)'
_exptl_crystal_colour Brown
_exptl_crystal_density_diffrn 1.403
_exptl_crystal_density_method 'not measured'
_exptl_crystal_description Block
_exptl_crystal_F_000 1820
_exptl_crystal_size_max 0.20
_exptl_crystal_size_mid 0.20
_exptl_crystal_size_min 0.10
_refine_diff_density_max 1.550
_refine_diff_density_min -0.467
_refine_diff_density_rms 0.126
_refine_ls_extinction_method none
_refine_ls_goodness_of_fit_ref 1.056
_refine_ls_hydrogen_treatment constr
_refine_ls_matrix_type full
_refine_ls_number_parameters 389
_refine_ls_number_reflns 8135
_refine_ls_number_restraints 0
_refine_ls_restrained_S_all 1.056
_refine_ls_R_factor_all 0.0683
_refine_ls_R_factor_gt 0.0488
_refine_ls_shift/su_max 0.001
_refine_ls_shift/su_mean 0.000
_refine_ls_structure_factor_coef Fsqd
_refine_ls_weighting_details 'calc w=1/[\s^2^(Fo^2^)+(0.0622P)^2^+3.8984P] where P=(Fo^2^+2Fc^2^)/3'
_refine_ls_weighting_scheme calc
_refine_ls_wR_factor_gt 0.1174
_refine_ls_wR_factor_ref 0.1307
_reflns_number_gt 6213
_reflns_number_total 8135
_reflns_threshold_expression >2sigma(I)
_cod_data_source_file ic101702b_si_001_15.cif
_cod_data_source_block '[Fe4S4(PPri3)3Cl)]'
_cod_depositor_comments
;
The following automatic conversions were performed:

'_symmetry_cell_setting' value 'Monoclinic' changed to 'monoclinic'
according to the built-in table from CIF Core dictionary named
'cif_core.dic' version 2.4.1 from 2010-06-29.

Automatic conversion script
Id: cif_fix_values 1646 2011-03-28 12:23:43Z adriana 
;
_cod_original_cell_volume 3981.1(7)
_cod_original_sg_symbol_H-M 'P 21/c'
_cod_database_code 4317194

loop_
_symmetry_equiv_pos_as_xyz
'x, y, z'
'-x, y+1/2, -z+1/2'
'-x, -y, -z'
'x, -y-1/2, z-1/2'

loop_
_atom_site_label
_atom_site_type_symbol
_atom_site_fract_x
_atom_site_fract_y
_atom_site_fract_z
_atom_site_U_iso_or_equiv
_atom_site_adp_type
_atom_site_occupancy
_atom_site_symmetry_multiplicity
_atom_site_calc_flag
_atom_site_refinement_flags
_atom_site_disorder_assembly
_atom_site_disorder_group
Fe1 Fe 0.14920(5) 0.47209(2) 0.81209(3) 0.02056(14) Uani 0.9307(6) 1 d P A 1
Fe2 Fe 0.16139(5) 0.35391(2) 0.81159(3) 0.02079(14) Uani 0.9307(6) 1 d P A 1
Fe3 Fe -0.03300(5) 0.41026(2) 0.70932(3) 0.02013(14) Uani 0.9307(6) 1 d P A 1
Fe4 Fe 0.20594(5) 0.41598(2) 0.68281(3) 0.01970(14) Uani 0.9307(6) 1 d P A 1
S1 S 0.00726(10) 0.40955(4) 0.85000(6) 0.0227(2) Uani 0.9307(6) 1 d P A 1
S2 S 0.32648(9) 0.41663(4) 0.81608(6) 0.0237(2) Uani 0.9307(6) 1 d P A 1
S3 S 0.08132(9) 0.33322(4) 0.67632(6) 0.0235(2) Uani 0.9307(6) 1 d P A 1
S4 S 0.06375(10) 0.49219(4) 0.67784(6) 0.0238(2) Uani 0.9307(6) 1 d P A 1
Cl1 Cl 0.31837(11) 0.42496(5) 0.58534(7) 0.0354(3) Uani 0.9307(6) 1 d P A 1
P1 P 0.18062(10) 0.56517(4) 0.87796(6) 0.0217(2) Uani 0.9307(6) 1 d P A 1
P2 P 0.21228(11) 0.26549(4) 0.88664(6) 0.0201(2) Uani 0.9307(6) 1 d P A 1
P3 P -0.24694(10) 0.41184(4) 0.63140(7) 0.0184(2) Uani 0.9307(6) 1 d P A 1
C1 C 0.2963(4) 0.61216(19) 0.8410(3) 0.0308(10) Uani 0.9307(6) 1 d P A 1
H1A H 0.3135 0.6464 0.8772 0.037 Uiso 0.9307(6) 1 calc PR A 1
C2 C 0.2432(5) 0.6339(2) 0.7531(3) 0.0490(14) Uani 0.9307(6) 1 d P A 1
H2A H 0.3058 0.6582 0.7361 0.074 Uiso 0.9307(6) 1 calc PR A 1
H2B H 0.1667 0.6562 0.7515 0.074 Uiso 0.9307(6) 1 calc PR A 1
H2C H 0.2239 0.6011 0.7166 0.074 Uiso 0.9307(6) 1 calc PR A 1
C3 C 0.4218(5) 0.5800(2) 0.8459(3) 0.0418(12) Uani 0.9307(6) 1 d P A 1
H3A H 0.4808 0.6051 0.8265 0.063 Uiso 0.9307(6) 1 calc PR A 1
H3B H 0.4068 0.5455 0.8123 0.063 Uiso 0.9307(6) 1 calc PR A 1
H3C H 0.4572 0.5691 0.9019 0.063 Uiso 0.9307(6) 1 calc PR A 1
C4 C 0.0284(4) 0.60630(19) 0.8561(3) 0.0316(10) Uani 0.9307(6) 1 d P A 1
H4A H 0.0024 0.6106 0.7962 0.038 Uiso 0.9307(6) 1 calc PR A 1
C5 C 0.0366(6) 0.6683(2) 0.8930(4) 0.0527(14) Uani 0.9307(6) 1 d P A 1
H5A H -0.0459 0.6866 0.8787 0.079 Uiso 0.9307(6) 1 calc PR A 1
H5B H 0.0972 0.6911 0.8716 0.079 Uiso 0.9307(6) 1 calc PR A 1
H5C H 0.0638 0.6660 0.9519 0.079 Uiso 0.9307(6) 1 calc PR A 1
C6 C -0.0759(5) 0.5724(2) 0.8830(3) 0.0411(12) Uani 0.9307(6) 1 d P A 1
H6A H -0.1538 0.5946 0.8709 0.062 Uiso 0.9307(6) 1 calc PR A 1
H6B H -0.0515 0.5651 0.9411 0.062 Uiso 0.9307(6) 1 calc PR A 1
H6C H -0.0888 0.5358 0.8540 0.062 Uiso 0.9307(6) 1 calc PR A 1
C7 C 0.2332(4) 0.56217(19) 0.9925(2) 0.0298(9) Uani 0.9307(6) 1 d P A 1
H7A H 0.1553 0.5608 1.0141 0.036 Uiso 0.9307(6) 1 calc PR A 1
C8 C 0.3097(6) 0.6152(2) 1.0320(3) 0.0491(14) Uani 0.9307(6) 1 d P A 1
H8A H 0.3321 0.6102 1.0906 0.074 Uiso 0.9307(6) 1 calc PR A 1
H8B H 0.2588 0.6499 1.0188 0.074 Uiso 0.9307(6) 1 calc PR A 1
H8C H 0.3862 0.6188 1.0113 0.074 Uiso 0.9307(6) 1 calc PR A 1
C9 C 0.3048(5) 0.5057(2) 1.0185(3) 0.0396(11) Uani 0.9307(6) 1 d P A 1
H9A H 0.3310 0.5045 1.0774 0.059 Uiso 0.9307(6) 1 calc PR A 1
H9B H 0.3788 0.5039 0.9950 0.059 Uiso 0.9307(6) 1 calc PR A 1
H9C H 0.2498 0.4731 0.9995 0.059 Uiso 0.9307(6) 1 calc PR A 1
C11 C 0.2581(4) 0.27492(18) 1.0002(2) 0.0277(9) Uani 0.9307(6) 1 d P A 1
H11A H 0.1788 0.2716 1.0201 0.033 Uiso 0.9307(6) 1 calc PR A 1
C12 C 0.3488(5) 0.2296(2) 1.0469(3) 0.0463(13) Uani 0.9307(6) 1 d P A 1
H12A H 0.3659 0.2382 1.1047 0.069 Uiso 0.9307(6) 1 calc PR A 1
H12B H 0.4274 0.2303 1.0282 0.069 Uiso 0.9307(6) 1 calc PR A 1
H12C H 0.3106 0.1915 1.0373 0.069 Uiso 0.9307(6) 1 calc PR A 1
C13 C 0.3088(5) 0.3365(2) 1.0224(3) 0.0414(12) Uani 0.9307(6) 1 d P A 1
H13A H 0.3315 0.3406 1.0812 0.062 Uiso 0.9307(6) 1 calc PR A 1
H13B H 0.2438 0.3645 0.9999 0.062 Uiso 0.9307(6) 1 calc PR A 1
H13C H 0.3829 0.3431 1.0001 0.062 Uiso 0.9307(6) 1 calc PR A 1
C14 C 0.3426(4) 0.22239(19) 0.8564(3) 0.0307(10) Uani 0.9307(6) 1 d P A 1
H14A H 0.3629 0.1889 0.8937 0.037 Uiso 0.9307(6) 1 calc PR A 1
C15 C 0.3016(5) 0.1998(2) 0.7695(3) 0.0451(13) Uani 0.9307(6) 1 d P A 1
H15A H 0.3703 0.1779 0.7556 0.068 Uiso 0.9307(6) 1 calc PR A 1
H15B H 0.2801 0.2321 0.7323 0.068 Uiso 0.9307(6) 1 calc PR A 1
H15C H 0.2282 0.1749 0.7653 0.068 Uiso 0.9307(6) 1 calc PR A 1
C16 C 0.4625(5) 0.2609(2) 0.8660(4) 0.0480(14) Uani 0.9307(6) 1 d P A 1
H16A H 0.5299 0.2389 0.8506 0.072 Uiso 0.9307(6) 1 calc PR A 1
H16B H 0.4893 0.2732 0.9223 0.072 Uiso 0.9307(6) 1 calc PR A 1
H16C H 0.4432 0.2946 0.8312 0.072 Uiso 0.9307(6) 1 calc PR A 1
C17 C 0.0731(4) 0.21574(17) 0.8680(3) 0.0276(9) Uani 0.9307(6) 1 d P A 1
H17A H 0.0463 0.2106 0.8083 0.033 Uiso 0.9307(6) 1 calc PR A 1
C18 C 0.0995(5) 0.15451(18) 0.9055(3) 0.0380(11) Uani 0.9307(6) 1 d P A 1
H18A H 0.0225 0.1317 0.8926 0.057 Uiso 0.9307(6) 1 calc PR A 1
H18B H 0.1280 0.1577 0.9641 0.057 Uiso 0.9307(6) 1 calc PR A 1
H18C H 0.1646 0.1358 0.8831 0.057 Uiso 0.9307(6) 1 calc PR A 1
C19 C -0.0402(4) 0.2438(2) 0.8965(3) 0.0365(11) Uani 0.9307(6) 1 d P A 1
H19A H -0.1115 0.2174 0.8862 0.055 Uiso 0.9307(6) 1 calc PR A 1
H19B H -0.0639 0.2795 0.8668 0.055 Uiso 0.9307(6) 1 calc PR A 1
H19C H -0.0158 0.2520 0.9544 0.055 Uiso 0.9307(6) 1 calc PR A 1
C21 C -0.3343(4) 0.3422(2) 0.6355(3) 0.0377(11) Uani 0.9307(6) 1 d P A 1
H21A H -0.4262 0.3488 0.6153 0.045 Uiso 0.9307(6) 1 calc PR A 1
C22 C -0.3099(8) 0.3180(3) 0.7221(4) 0.101(3) Uani 0.9307(6) 1 d P A 1
H22A H -0.3563 0.2821 0.7222 0.152 Uiso 0.9307(6) 1 calc PR A 1
H22B H -0.3379 0.3458 0.7576 0.152 Uiso 0.9307(6) 1 calc PR A 1
H22C H -0.2200 0.3108 0.7415 0.152 Uiso 0.9307(6) 1 calc PR A 1
C23 C -0.2877(5) 0.2956(2) 0.5812(4) 0.0569(16) Uani 0.9307(6) 1 d P A 1
H23A H -0.3332 0.2597 0.5836 0.085 Uiso 0.9307(6) 1 calc PR A 1
H23B H -0.1977 0.2891 0.6011 0.085 Uiso 0.9307(6) 1 calc PR A 1
H23C H -0.3034 0.3092 0.5254 0.085 Uiso 0.9307(6) 1 calc PR A 1
C24 C -0.3474(4) 0.4698(2) 0.6624(3) 0.0312(10) Uani 0.9307(6) 1 d P A 1
H24A H -0.4317 0.4684 0.6248 0.037 Uiso 0.9307(6) 1 calc PR A 1
C25 C -0.2914(5) 0.5296(2) 0.6557(3) 0.0471(13) Uani 0.9307(6) 1 d P A 1
H25A H -0.3454 0.5587 0.6721 0.071 Uiso 0.9307(6) 1 calc PR A 1
H25B H -0.2857 0.5365 0.5998 0.071 Uiso 0.9307(6) 1 calc PR A 1
H25C H -0.2076 0.5316 0.6909 0.071 Uiso 0.9307(6) 1 calc PR A 1
C26 C -0.3662(6) 0.4609(3) 0.7498(3) 0.0617(17) Uani 0.9307(6) 1 d P A 1
H26A H -0.4188 0.4917 0.7634 0.093 Uiso 0.9307(6) 1 calc PR A 1
H26B H -0.2845 0.4614 0.7878 0.093 Uiso 0.9307(6) 1 calc PR A 1
H26C H -0.4071 0.4239 0.7533 0.093 Uiso 0.9307(6) 1 calc PR A 1
C27 C -0.2588(4) 0.4302(2) 0.5220(3) 0.0334(10) Uani 0.9307(6) 1 d P A 1
H27A H -0.2441 0.4725 0.5221 0.040 Uiso 0.9307(6) 1 calc PR A 1
C28 C -0.3914(5) 0.4223(2) 0.4662(3) 0.0442(13) Uani 0.9307(6) 1 d P A 1
H28A H -0.3888 0.4331 0.4109 0.066 Uiso 0.9307(6) 1 calc PR A 1
H28B H -0.4517 0.4467 0.4853 0.066 Uiso 0.9307(6) 1 calc PR A 1
H28C H -0.4170 0.3821 0.4673 0.066 Uiso 0.9307(6) 1 calc PR A 1
C29 C -0.1539(5) 0.4050(2) 0.4852(3) 0.0408(12) Uani 0.9307(6) 1 d P A 1
H29A H -0.1668 0.4168 0.4286 0.061 Uiso 0.9307(6) 1 calc PR A 1
H29B H -0.1558 0.3631 0.4883 0.061 Uiso 0.9307(6) 1 calc PR A 1
H29C H -0.0725 0.4191 0.5151 0.061 Uiso 0.9307(6) 1 calc PR A 1
Fe1B Fe -0.1455(7) 0.2024(3) 0.6891(4) 0.02056(14) Uani 0.0693(6) 1 d P A 2
Fe2B Fe -0.1565(7) 0.3203(3) 0.6883(4) 0.02079(14) Uani 0.0693(6) 1 d P A 2
Fe3B Fe 0.0370(7) 0.2642(3) 0.7909(4) 0.02013(14) Uani 0.0693(6) 1 d P A 2
Fe4B Fe -0.1999(7) 0.2593(3) 0.8168(4) 0.01970(14) Uani 0.0693(6) 1 d P A 2
S1B S -0.0054(13) 0.2649(6) 0.6498(8) 0.0227(2) Uani 0.0693(6) 1 d P A 2
S2B S -0.3245(12) 0.2577(6) 0.6828(8) 0.0237(2) Uani 0.0693(6) 1 d P A 2
S3B S -0.0767(13) 0.3415(6) 0.8235(8) 0.0235(2) Uani 0.0693(6) 1 d P A 2
S4B S -0.0589(13) 0.1825(6) 0.8218(8) 0.0238(2) Uani 0.0693(6) 1 d P A 2
P1B P -0.1838(14) 0.1102(6) 0.6227(8) 0.0217(2) Uani 0.0693(6) 1 d P A 2
P2B P -0.2107(17) 0.4092(7) 0.6103(11) 0.0201(2) Uani 0.0693(6) 1 d P A 2
P3B P 0.2543(16) 0.2618(7) 0.8689(10) 0.0184(2) Uani 0.0693(6) 1 d P A 2
Cl1B Cl -0.3118(14) 0.2474(7) 0.9119(9) 0.0354(3) Uani 0.0693(6) 1 d P A 2

loop_
_atom_site_aniso_label
_atom_site_aniso_U_11
_atom_site_aniso_U_22
_atom_site_aniso_U_33
_atom_site_aniso_U_23
_atom_site_aniso_U_13
_atom_site_aniso_U_12
Fe1 0.0216(3) 0.0173(3) 0.0217(3) -0.0024(2) 0.0025(2) -0.0006(2)
Fe2 0.0207(3) 0.0176(3) 0.0232(3) 0.0040(2) 0.0030(2) -0.0004(2)
Fe3 0.0173(3) 0.0193(3) 0.0228(3) -0.0002(2) 0.0023(2) -0.0001(2)
Fe4 0.0191(3) 0.0189(3) 0.0213(3) -0.0003(2) 0.0048(2) -0.0012(2)
S1 0.0228(5) 0.0224(5) 0.0239(5) 0.0008(4) 0.0072(4) 0.0004(4)
S2 0.0185(5) 0.0233(5) 0.0281(5) 0.0015(4) 0.0025(4) -0.0014(4)
S3 0.0238(5) 0.0186(5) 0.0265(5) -0.0033(4) 0.0022(4) 0.0002(4)
S4 0.0269(5) 0.0184(5) 0.0242(5) 0.0035(4) 0.0016(4) -0.0006(4)
Cl1 0.0321(6) 0.0470(7) 0.0314(5) -0.0017(5) 0.0163(5) -0.0054(5)
P1 0.0271(5) 0.0171(5) 0.0212(5) -0.0024(4) 0.0058(4) -0.0033(4)
P2 0.0223(6) 0.0168(5) 0.0221(5) 0.0017(4) 0.0066(4) 0.0022(4)
P3 0.0180(5) 0.0178(5) 0.0188(5) 0.0004(4) 0.0031(4) -0.0008(4)
C1 0.037(3) 0.024(2) 0.032(2) -0.0014(18) 0.011(2) -0.0093(19)
C2 0.064(4) 0.048(3) 0.036(3) 0.010(2) 0.011(3) -0.020(3)
C3 0.032(3) 0.039(3) 0.057(3) -0.004(2) 0.015(2) -0.012(2)
C4 0.037(3) 0.027(2) 0.031(2) -0.0009(18) 0.008(2) 0.0052(19)
C5 0.060(4) 0.028(3) 0.070(4) -0.013(3) 0.012(3) 0.011(2)
C6 0.030(2) 0.045(3) 0.051(3) -0.002(2) 0.014(2) 0.009(2)
C7 0.036(2) 0.034(2) 0.021(2) -0.0045(18) 0.0091(18) -0.0069(19)
C8 0.068(4) 0.051(3) 0.027(2) -0.013(2) 0.008(2) -0.019(3)
C9 0.044(3) 0.048(3) 0.025(2) 0.008(2) 0.003(2) 0.005(2)
C11 0.027(2) 0.030(2) 0.025(2) 0.0052(18) 0.0043(17) 0.0005(18)
C12 0.058(3) 0.045(3) 0.031(2) 0.008(2) -0.001(2) 0.015(2)
C13 0.055(3) 0.034(3) 0.032(2) -0.003(2) 0.002(2) 0.001(2)
C14 0.032(2) 0.025(2) 0.038(2) 0.0102(19) 0.014(2) 0.0089(18)
C15 0.062(3) 0.041(3) 0.039(3) -0.002(2) 0.024(3) 0.018(2)
C16 0.036(3) 0.040(3) 0.077(4) 0.009(3) 0.033(3) 0.011(2)
C17 0.033(2) 0.021(2) 0.028(2) -0.0029(17) 0.0057(18) -0.0054(17)
C18 0.044(3) 0.018(2) 0.056(3) 0.003(2) 0.017(2) -0.0056(19)
C19 0.030(2) 0.029(2) 0.052(3) 0.000(2) 0.011(2) -0.0041(18)
C21 0.029(2) 0.031(3) 0.051(3) 0.004(2) 0.006(2) -0.0089(19)
C22 0.142(7) 0.090(6) 0.061(4) 0.038(4) -0.001(4) -0.071(5)
C23 0.040(3) 0.023(3) 0.102(5) -0.010(3) 0.004(3) 0.000(2)
C24 0.019(2) 0.039(3) 0.035(2) -0.007(2) 0.0037(18) 0.0025(18)
C25 0.043(3) 0.030(3) 0.066(4) -0.015(2) 0.006(3) 0.009(2)
C26 0.054(4) 0.092(5) 0.044(3) -0.008(3) 0.020(3) 0.023(3)
C27 0.032(2) 0.043(3) 0.026(2) 0.0059(19) 0.0073(19) 0.002(2)
C28 0.040(3) 0.063(4) 0.025(2) -0.001(2) -0.004(2) 0.010(2)
C29 0.042(3) 0.056(3) 0.027(2) 0.000(2) 0.013(2) 0.003(2)
Fe1B 0.0216(3) 0.0173(3) 0.0217(3) -0.0024(2) 0.0025(2) -0.0006(2)
Fe2B 0.0207(3) 0.0176(3) 0.0232(3) 0.0040(2) 0.0030(2) -0.0004(2)
Fe3B 0.0173(3) 0.0193(3) 0.0228(3) -0.0002(2) 0.0023(2) -0.0001(2)
Fe4B 0.0191(3) 0.0189(3) 0.0213(3) -0.0003(2) 0.0048(2) -0.0012(2)
S1B 0.0228(5) 0.0224(5) 0.0239(5) 0.0008(4) 0.0072(4) 0.0004(4)
S2B 0.0185(5) 0.0233(5) 0.0281(5) 0.0015(4) 0.0025(4) -0.0014(4)
S3B 0.0238(5) 0.0186(5) 0.0265(5) -0.0033(4) 0.0022(4) 0.0002(4)
S4B 0.0269(5) 0.0184(5) 0.0242(5) 0.0035(4) 0.0016(4) -0.0006(4)
P1B 0.0271(5) 0.0171(5) 0.0212(5) -0.0024(4) 0.0058(4) -0.0033(4)
P2B 0.0223(6) 0.0168(5) 0.0221(5) 0.0017(4) 0.0066(4) 0.0022(4)
P3B 0.0180(5) 0.0178(5) 0.0188(5) 0.0004(4) 0.0031(4) -0.0008(4)
Cl1B 0.0321(6) 0.0470(7) 0.0314(5) -0.0017(5) 0.0163(5) -0.0054(5)

loop_
_atom_type_symbol
_atom_type_description
_atom_type_scat_dispersion_real
_atom_type_scat_dispersion_imag
_atom_type_scat_source
C C 0.0033 0.0016 'International Tables Vol C Tables 4.2.6.8 and 6.1.1.4'
H H 0.0000 0.0000 'International Tables Vol C Tables 4.2.6.8 and 6.1.1.4'
P P 0.1023 0.0942 'International Tables Vol C Tables 4.2.6.8 and 6.1.1.4'
S S 0.1246 0.1234 'International Tables Vol C Tables 4.2.6.8 and 6.1.1.4'
Cl Cl 0.1484 0.1585 'International Tables Vol C Tables 4.2.6.8 and 6.1.1.4'
Fe Fe 0.3463 0.8444 'International Tables Vol C Tables 4.2.6.8 and 6.1.1.4'

loop_
_geom_angle_atom_site_label_1
_geom_angle_atom_site_label_2
_geom_angle_atom_site_label_3
_geom_angle
_geom_angle_site_symmetry_1
_geom_angle_site_symmetry_3
_geom_angle_publ_flag
S4 Fe1 S2 107.17(4) . . ?
S4 Fe1 S1 104.56(4) . . ?
S2 Fe1 S1 104.27(4) . . ?
S4 Fe1 P1 104.95(4) . . ?
S2 Fe1 P1 116.89(4) . . ?
S1 Fe1 P1 117.94(4) . . ?
S4 Fe1 Fe4 54.61(3) . . ?
S2 Fe1 Fe4 54.70(3) . . ?
S1 Fe1 Fe4 101.83(3) . . ?
P1 Fe1 Fe4 139.52(4) . . ?
S4 Fe1 Fe3 53.27(3) . . ?
S2 Fe1 Fe3 102.10(3) . . ?
S1 Fe1 Fe3 53.97(3) . . ?
P1 Fe1 Fe3 140.30(4) . . ?
Fe4 Fe1 Fe3 60.08(2) . . ?
S4 Fe1 Fe2 102.04(3) . . ?
S2 Fe1 Fe2 53.28(3) . . ?
S1 Fe1 Fe2 53.77(3) . . ?
P1 Fe1 Fe2 153.01(4) . . ?
Fe4 Fe1 Fe2 60.08(2) . . ?
Fe3 Fe1 Fe2 60.19(2) . . ?
S2 Fe2 S3 106.59(4) . . ?
S2 Fe2 S1 104.21(4) . . ?
S3 Fe2 S1 104.75(4) . . ?
S2 Fe2 P2 115.73(4) . . ?
S3 Fe2 P2 109.67(4) . . ?
S1 Fe2 P2 115.01(4) . . ?
S2 Fe2 Fe4 54.57(3) . . ?
S3 Fe2 Fe4 54.36(3) . . ?
S1 Fe2 Fe4 101.23(3) . . ?
P2 Fe2 Fe4 143.58(4) . . ?
S2 Fe2 Fe1 53.52(3) . . ?
S3 Fe2 Fe1 101.69(3) . . ?
S1 Fe2 Fe1 53.46(3) . . ?
P2 Fe2 Fe1 148.62(4) . . ?
Fe4 Fe2 Fe1 59.64(2) . . ?
S2 Fe2 Fe3 101.90(3) . . ?
S3 Fe2 Fe3 53.60(3) . . ?
S1 Fe2 Fe3 53.70(3) . . ?
P2 Fe2 Fe3 142.29(4) . . ?
Fe4 Fe2 Fe3 59.77(2) . . ?
Fe1 Fe2 Fe3 59.72(2) . . ?
S4 Fe3 S3 106.65(4) . . ?
S4 Fe3 S1 104.54(4) . . ?
S3 Fe3 S1 104.55(4) . . ?
S4 Fe3 P3 107.34(4) . . ?
S3 Fe3 P3 112.66(4) . . ?
S1 Fe3 P3 120.13(4) . . ?
S4 Fe3 Fe4 54.59(3) . . ?
S3 Fe3 Fe4 54.41(3) . . ?
S1 Fe3 Fe4 101.33(3) . . ?
P3 Fe3 Fe4 138.40(4) . . ?
S4 Fe3 Fe1 53.63(3) . . ?
S3 Fe3 Fe1 101.87(3) . . ?
S1 Fe3 Fe1 53.59(3) . . ?
P3 Fe3 Fe1 144.75(4) . . ?
Fe4 Fe3 Fe1 59.83(2) . . ?
S4 Fe3 Fe2 102.24(3) . . ?
S3 Fe3 Fe2 53.47(3) . . ?
S1 Fe3 Fe2 53.63(3) . . ?
P3 Fe3 Fe2 150.18(4) . . ?
Fe4 Fe3 Fe2 59.96(2) . . ?
Fe1 Fe3 Fe2 60.08(2) . . ?
Cl1 Fe4 S4 111.25(5) . . ?
Cl1 Fe4 S3 116.17(4) . . ?
S4 Fe4 S3 104.34(4) . . ?
Cl1 Fe4 S2 114.89(5) . . ?
S4 Fe4 S2 104.78(4) . . ?
S3 Fe4 S2 104.24(4) . . ?
Cl1 Fe4 Fe1 142.31(4) . . ?
S4 Fe4 Fe1 53.38(3) . . ?
S3 Fe4 Fe1 101.45(3) . . ?
S2 Fe4 Fe1 53.45(3) . . ?
Cl1 Fe4 Fe3 143.82(4) . . ?
S4 Fe4 Fe3 53.00(3) . . ?
S3 Fe4 Fe3 53.59(3) . . ?
S2 Fe4 Fe3 101.14(3) . . ?
Fe1 Fe4 Fe3 60.10(2) . . ?
Cl1 Fe4 Fe2 147.50(4) . . ?
S4 Fe4 Fe2 101.24(3) . . ?
S3 Fe4 Fe2 53.40(3) . . ?
S2 Fe4 Fe2 53.08(3) . . ?
Fe1 Fe4 Fe2 60.27(2) . . ?
Fe3 Fe4 Fe2 60.27(2) . . ?
Fe1 S1 Fe2 72.78(4) . . ?
Fe1 S1 Fe3 72.43(3) . . ?
Fe2 S1 Fe3 72.67(3) . . ?
Fe2 S2 Fe1 73.19(4) . . ?
Fe2 S2 Fe4 72.35(3) . . ?
Fe1 S2 Fe4 71.85(3) . . ?
Fe2 S3 Fe3 72.93(4) . . ?
Fe2 S3 Fe4 72.23(3) . . ?
Fe3 S3 Fe4 71.99(4) . . ?
Fe3 S4 Fe1 73.10(3) . . ?
Fe3 S4 Fe4 72.41(4) . . ?
Fe1 S4 Fe4 72.01(3) . . ?
C1 P1 C4 105.4(2) . . ?
C1 P1 C7 106.8(2) . . ?
C4 P1 C7 105.9(2) . . ?
C1 P1 Fe1 113.78(15) . . ?
C4 P1 Fe1 109.54(15) . . ?
C7 P1 Fe1 114.67(14) . . ?
C17 P2 C11 105.35(19) . . ?
C17 P2 C14 104.7(2) . . ?
C11 P2 C14 106.9(2) . . ?
C17 P2 Fe2 110.63(14) . . ?
C11 P2 Fe2 114.52(14) . . ?
C14 P2 Fe2 113.95(14) . . ?
C27 P3 C24 101.2(2) . . ?
C27 P3 C21 107.8(2) . . ?
C24 P3 C21 106.0(2) . . ?
C27 P3 Fe3 113.03(15) . . ?
C24 P3 Fe3 114.17(14) . . ?
C21 P3 Fe3 113.65(16) . . ?
C3 C1 C2 110.3(4) . . ?
C3 C1 P1 110.6(3) . . ?
C2 C1 P1 111.9(3) . . ?
C3 C1 H1A 108.0 . . ?
C2 C1 H1A 108.0 . . ?
P1 C1 H1A 108.0 . . ?
C1 C2 H2A 109.5 . . ?
C1 C2 H2B 109.5 . . ?
H2A C2 H2B 109.5 . . ?
C1 C2 H2C 109.5 . . ?
H2A C2 H2C 109.5 . . ?
H2B C2 H2C 109.5 . . ?
C1 C3 H3A 109.5 . . ?
C1 C3 H3B 109.5 . . ?
H3A C3 H3B 109.5 . . ?
C1 C3 H3C 109.5 . . ?
H3A C3 H3C 109.5 . . ?
H3B C3 H3C 109.5 . . ?
C6 C4 C5 109.7(4) . . ?
C6 C4 P1 111.1(3) . . ?
C5 C4 P1 114.8(3) . . ?
C6 C4 H4A 107.0 . . ?
C5 C4 H4A 107.0 . . ?
P1 C4 H4A 107.0 . . ?
C4 C5 H5A 109.5 . . ?
C4 C5 H5B 109.5 . . ?
H5A C5 H5B 109.5 . . ?
C4 C5 H5C 109.5 . . ?
H5A C5 H5C 109.5 . . ?
H5B C5 H5C 109.5 . . ?
C4 C6 H6A 109.5 . . ?
C4 C6 H6B 109.5 . . ?
H6A C6 H6B 109.5 . . ?
C4 C6 H6C 109.5 . . ?
H6A C6 H6C 109.5 . . ?
H6B C6 H6C 109.5 . . ?
C9 C7 C8 111.3(4) . . ?
C9 C7 P1 110.0(3) . . ?
C8 C7 P1 115.0(3) . . ?
C9 C7 H7A 106.7 . . ?
C8 C7 H7A 106.7 . . ?
P1 C7 H7A 106.7 . . ?
C7 C8 H8A 109.5 . . ?
C7 C8 H8B 109.5 . . ?
H8A C8 H8B 109.5 . . ?
C7 C8 H8C 109.5 . . ?
H8A C8 H8C 109.5 . . ?
H8B C8 H8C 109.5 . . ?
C7 C9 H9A 109.5 . . ?
C7 C9 H9B 109.5 . . ?
H9A C9 H9B 109.5 . . ?
C7 C9 H9C 109.5 . . ?
H9A C9 H9C 109.5 . . ?
H9B C9 H9C 109.5 . . ?
C12 C11 C13 110.7(4) . . ?
C12 C11 P2 116.0(3) . . ?
C13 C11 P2 110.7(3) . . ?
C12 C11 H11A 106.3 . . ?
C13 C11 H11A 106.3 . . ?
P2 C11 H11A 106.3 . . ?
C11 C12 H12A 109.5 . . ?
C11 C12 H12B 109.5 . . ?
H12A C12 H12B 109.5 . . ?
C11 C12 H12C 109.5 . . ?
H12A C12 H12C 109.5 . . ?
H12B C12 H12C 109.5 . . ?
C11 C13 H13A 109.5 . . ?
C11 C13 H13B 109.5 . . ?
H13A C13 H13B 109.5 . . ?
C11 C13 H13C 109.5 . . ?
H13A C13 H13C 109.5 . . ?
H13B C13 H13C 109.5 . . ?
C15 C14 C16 110.9(4) . . ?
C15 C14 P2 111.3(3) . . ?
C16 C14 P2 109.1(3) . . ?
C15 C14 H14A 108.5 . . ?
C16 C14 H14A 108.5 . . ?
P2 C14 H14A 108.5 . . ?
C14 C15 H15A 109.5 . . ?
C14 C15 H15B 109.5 . . ?
H15A C15 H15B 109.5 . . ?
C14 C15 H15C 109.5 . . ?
H15A C15 H15C 109.5 . . ?
H15B C15 H15C 109.5 . . ?
C14 C16 H16A 109.5 . . ?
C14 C16 H16B 109.5 . . ?
H16A C16 H16B 109.5 . . ?
C14 C16 H16C 109.5 . . ?
H16A C16 H16C 109.5 . . ?
H16B C16 H16C 109.5 . . ?
C18 C17 C19 110.1(3) . . ?
C18 C17 P2 115.1(3) . . ?
C19 C17 P2 110.7(3) . . ?
C18 C17 H17A 106.8 . . ?
C19 C17 H17A 106.8 . . ?
P2 C17 H17A 106.8 . . ?
C17 C18 H18A 109.5 . . ?
C17 C18 H18B 109.5 . . ?
H18A C18 H18B 109.5 . . ?
C17 C18 H18C 109.5 . . ?
H18A C18 H18C 109.5 . . ?
H18B C18 H18C 109.5 . . ?
C17 C19 H19A 109.5 . . ?
C17 C19 H19B 109.5 . . ?
H19A C19 H19B 109.5 . . ?
C17 C19 H19C 109.5 . . ?
H19A C19 H19C 109.5 . . ?
H19B C19 H19C 109.5 . . ?
C22 C21 C23 107.1(5) . . ?
C22 C21 P3 111.5(4) . . ?
C23 C21 P3 109.8(3) . . ?
C22 C21 H21A 109.5 . . ?
C23 C21 H21A 109.5 . . ?
P3 C21 H21A 109.5 . . ?
C21 C22 H22A 109.5 . . ?
C21 C22 H22B 109.5 . . ?
H22A C22 H22B 109.5 . . ?
C21 C22 H22C 109.5 . . ?
H22A C22 H22C 109.5 . . ?
H22B C22 H22C 109.5 . . ?
C21 C23 H23A 109.5 . . ?
C21 C23 H23B 109.5 . . ?
H23A C23 H23B 109.5 . . ?
C21 C23 H23C 109.5 . . ?
H23A C23 H23C 109.5 . . ?
H23B C23 H23C 109.5 . . ?
C25 C24 C26 109.3(4) . . ?
C25 C24 P3 111.3(3) . . ?
C26 C24 P3 112.1(3) . . ?
C25 C24 H24A 108.0 . . ?
C26 C24 H24A 108.0 . . ?
P3 C24 H24A 108.0 . . ?
C24 C25 H25A 109.5 . . ?
C24 C25 H25B 109.5 . . ?
H25A C25 H25B 109.5 . . ?
C24 C25 H25C 109.5 . . ?
H25A C25 H25C 109.5 . . ?
H25B C25 H25C 109.5 . . ?
C24 C26 H26A 109.5 . . ?
C24 C26 H26B 109.5 . . ?
H26A C26 H26B 109.5 . . ?
C24 C26 H26C 109.5 . . ?
H26A C26 H26C 109.5 . . ?
H26B C26 H26C 109.5 . . ?
C29 C27 C28 112.6(4) . . ?
C29 C27 P3 114.8(3) . . ?
C28 C27 P3 115.2(3) . . ?
C29 C27 H27A 104.2 . . ?
C28 C27 H27A 104.2 . . ?
P3 C27 H27A 104.2 . . ?
C27 C28 H28A 109.5 . . ?
C27 C28 H28B 109.5 . . ?
H28A C28 H28B 109.5 . . ?
C27 C28 H28C 109.5 . . ?
H28A C28 H28C 109.5 . . ?
H28B C28 H28C 109.5 . . ?
C27 C29 H29A 109.5 . . ?
C27 C29 H29B 109.5 . . ?
H29A C29 H29B 109.5 . . ?
C27 C29 H29C 109.5 . . ?
H29A C29 H29C 109.5 . . ?
H29B C29 H29C 109.5 . . ?
S4B Fe1B S1B 104.8(6) . . ?
S4B Fe1B S2B 108.6(6) . . ?
S1B Fe1B S2B 103.9(5) . . ?
S4B Fe1B P1B 105.7(6) . . ?
S1B Fe1B P1B 118.8(6) . . ?
S2B Fe1B P1B 114.4(6) . . ?
S4B Fe1B Fe4B 55.2(4) . . ?
S1B Fe1B Fe4B 101.4(4) . . ?
S2B Fe1B Fe4B 55.7(4) . . ?
P1B Fe1B Fe4B 139.4(5) . . ?
S4B Fe1B Fe3B 53.2(4) . . ?
S1B Fe1B Fe3B 54.3(4) . . ?
S2B Fe1B Fe3B 103.0(4) . . ?
P1B Fe1B Fe3B 141.9(5) . . ?
Fe4B Fe1B Fe3B 59.8(3) . . ?
S4B Fe1B Fe2B 102.5(5) . . ?
S1B Fe1B Fe2B 53.2(4) . . ?
S2B Fe1B Fe2B 53.9(4) . . ?
P1B Fe1B Fe2B 151.9(5) . . ?
Fe4B Fe1B Fe2B 60.0(3) . . ?
Fe3B Fe1B Fe2B 60.2(3) . . ?
S1B Fe2B S3B 105.3(6) . . ?
S1B Fe2B S2B 104.2(6) . . ?
S3B Fe2B S2B 107.1(6) . . ?
S1B Fe2B P2B 115.0(6) . . ?
S3B Fe2B P2B 110.3(6) . . ?
S2B Fe2B P2B 114.3(6) . . ?
S1B Fe2B Fe4B 101.3(4) . . ?
S3B Fe2B Fe4B 54.2(4) . . ?
S2B Fe2B Fe4B 55.4(4) . . ?
P2B Fe2B Fe4B 143.6(5) . . ?
S1B Fe2B Fe1B 53.6(4) . . ?
S3B Fe2B Fe1B 101.6(4) . . ?
S2B Fe2B Fe1B 53.7(4) . . ?
P2B Fe2B Fe1B 148.1(5) . . ?
Fe4B Fe2B Fe1B 59.4(3) . . ?
S1B Fe2B Fe3B 54.2(4) . . ?
S3B Fe2B Fe3B 53.6(4) . . ?
S2B Fe2B Fe3B 102.5(4) . . ?
P2B Fe2B Fe3B 143.2(5) . . ?
Fe4B Fe2B Fe3B 59.5(3) . . ?
Fe1B Fe2B Fe3B 59.7(3) . . ?
S4B Fe3B S3B 107.2(6) . . ?
S4B Fe3B S1B 104.0(6) . . ?
S3B Fe3B S1B 104.0(5) . . ?
S4B Fe3B P3B 107.2(6) . . ?
S3B Fe3B P3B 113.2(6) . . ?
S1B Fe3B P3B 120.2(6) . . ?
S4B Fe3B Fe4B 55.2(4) . . ?
S3B Fe3B Fe4B 54.3(4) . . ?
S1B Fe3B Fe4B 100.6(4) . . ?
P3B Fe3B Fe4B 139.0(5) . . ?
S4B Fe3B Fe1B 53.3(4) . . ?
S3B Fe3B Fe1B 101.8(4) . . ?
S1B Fe3B Fe1B 53.5(4) . . ?
P3B Fe3B Fe1B 144.3(5) . . ?
Fe4B Fe3B Fe1B 59.6(3) . . ?
S4B Fe3B Fe2B 102.3(5) . . ?
S3B Fe3B Fe2B 53.6(4) . . ?
S1B Fe3B Fe2B 52.9(4) . . ?
P3B Fe3B Fe2B 150.4(5) . . ?
Fe4B Fe3B Fe2B 59.8(3) . . ?
Fe1B Fe3B Fe2B 60.0(3) . . ?
Cl1B Fe4B S3B 117.8(6) . . ?
Cl1B Fe4B S4B 109.6(6) . . ?
S3B Fe4B S4B 104.9(5) . . ?
Cl1B Fe4B S2B 113.5(6) . . ?
S3B Fe4B S2B 105.2(5) . . ?
S4B Fe4B S2B 104.8(5) . . ?
Cl1B Fe4B Fe1B 139.7(5) . . ?
S3B Fe4B Fe1B 102.4(4) . . ?
S4B Fe4B Fe1B 53.2(4) . . ?
S2B Fe4B Fe1B 53.8(4) . . ?
Cl1B Fe4B Fe3B 143.9(5) . . ?
S3B Fe4B Fe3B 54.1(4) . . ?
S4B Fe4B Fe3B 53.0(4) . . ?
S2B Fe4B Fe3B 102.1(4) . . ?
Fe1B Fe4B Fe3B 60.6(3) . . ?
Cl1B Fe4B Fe2B 148.9(6) . . ?
S3B Fe4B Fe2B 53.9(4) . . ?
S4B Fe4B Fe2B 101.4(4) . . ?
S2B Fe4B Fe2B 53.7(4) . . ?
Fe1B Fe4B Fe2B 60.6(3) . . ?
Fe3B Fe4B Fe2B 60.7(3) . . ?
Fe2B S1B Fe1B 73.1(5) . . ?
Fe2B S1B Fe3B 72.9(5) . . ?
Fe1B S1B Fe3B 72.2(5) . . ?
Fe1B S2B Fe2B 72.4(5) . . ?
Fe1B S2B Fe4B 70.5(5) . . ?
Fe2B S2B Fe4B 70.9(5) . . ?
Fe2B S3B Fe3B 72.8(5) . . ?
Fe2B S3B Fe4B 71.9(5) . . ?
Fe3B S3B Fe4B 71.6(5) . . ?
Fe3B S4B Fe1B 73.6(5) . . ?
Fe3B S4B Fe4B 71.8(5) . . ?
Fe1B S4B Fe4B 71.6(5) . . ?

loop_
_geom_bond_atom_site_label_1
_geom_bond_atom_site_label_2
_geom_bond_distance
_geom_bond_site_symmetry_2
_geom_bond_publ_flag
Fe1 S4 2.2689(11) . ?
Fe1 S2 2.2729(11) . ?
Fe1 S1 2.2761(11) . ?
Fe1 P1 2.3844(11) . ?
Fe1 Fe4 2.6887(8) . ?
Fe1 Fe3 2.6961(8) . ?
Fe1 Fe2 2.7059(8) . ?
Fe2 S2 2.2658(11) . ?
Fe2 S3 2.2770(11) . ?
Fe2 S1 2.2851(11) . ?
Fe2 P2 2.3766(11) . ?
Fe2 Fe4 2.7008(8) . ?
Fe2 Fe3 2.7090(8) . ?
Fe3 S4 2.2582(11) . ?
Fe3 S3 2.2810(11) . ?
Fe3 S1 2.2872(11) . ?
Fe3 P3 2.3729(12) . ?
Fe3 Fe4 2.6955(8) . ?
Fe4 Cl1 2.2338(12) . ?
Fe4 S4 2.3045(11) . ?
Fe4 S3 2.3050(11) . ?
Fe4 S2 2.3093(11) . ?
P1 C1 1.846(4) . ?
P1 C4 1.849(4) . ?
P1 C7 1.868(4) . ?
P2 C17 1.847(4) . ?
P2 C11 1.859(4) . ?
P2 C14 1.867(4) . ?
P3 C27 1.847(4) . ?
P3 C24 1.851(4) . ?
P3 C21 1.856(4) . ?
C1 C3 1.519(7) . ?
C1 C2 1.532(6) . ?
C1 H1A 0.9800 . ?
C2 H2A 0.9600 . ?
C2 H2B 0.9600 . ?
C2 H2C 0.9600 . ?
C3 H3A 0.9600 . ?
C3 H3B 0.9600 . ?
C3 H3C 0.9600 . ?
C4 C6 1.507(7) . ?
C4 C5 1.541(6) . ?
C4 H4A 0.9800 . ?
C5 H5A 0.9600 . ?
C5 H5B 0.9600 . ?
C5 H5C 0.9600 . ?
C6 H6A 0.9600 . ?
C6 H6B 0.9600 . ?
C6 H6C 0.9600 . ?
C7 C9 1.515(6) . ?
C7 C8 1.529(6) . ?
C7 H7A 0.9800 . ?
C8 H8A 0.9600 . ?
C8 H8B 0.9600 . ?
C8 H8C 0.9600 . ?
C9 H9A 0.9600 . ?
C9 H9B 0.9600 . ?
C9 H9C 0.9600 . ?
C11 C12 1.514(6) . ?
C11 C13 1.525(6) . ?
C11 H11A 0.9800 . ?
C12 H12A 0.9600 . ?
C12 H12B 0.9600 . ?
C12 H12C 0.9600 . ?
C13 H13A 0.9600 . ?
C13 H13B 0.9600 . ?
C13 H13C 0.9600 . ?
C14 C15 1.508(6) . ?
C14 C16 1.537(6) . ?
C14 H14A 0.9800 . ?
C15 H15A 0.9600 . ?
C15 H15B 0.9600 . ?
C15 H15C 0.9600 . ?
C16 H16A 0.9600 . ?
C16 H16B 0.9600 . ?
C16 H16C 0.9600 . ?
C17 C18 1.534(6) . ?
C17 C19 1.538(6) . ?
C17 H17A 0.9800 . ?
C18 H18A 0.9600 . ?
C18 H18B 0.9600 . ?
C18 H18C 0.9600 . ?
C19 H19A 0.9600 . ?
C19 H19B 0.9600 . ?
C19 H19C 0.9600 . ?
C21 C22 1.513(7) . ?
C21 C23 1.550(7) . ?
C21 H21A 0.9800 . ?
C22 H22A 0.9600 . ?
C22 H22B 0.9600 . ?
C22 H22C 0.9600 . ?
C23 H23A 0.9600 . ?
C23 H23B 0.9600 . ?
C23 H23C 0.9600 . ?
C24 C25 1.506(7) . ?
C24 C26 1.528(6) . ?
C24 H24A 0.9800 . ?
C25 H25A 0.9600 . ?
C25 H25B 0.9600 . ?
C25 H25C 0.9600 . ?
C26 H26A 0.9600 . ?
C26 H26B 0.9600 . ?
C26 H26C 0.9600 . ?
C27 C29 1.508(6) . ?
C27 C28 1.528(6) . ?
C27 H27A 0.9800 . ?
C28 H28A 0.9600 . ?
C28 H28B 0.9600 . ?
C28 H28C 0.9600 . ?
C29 H29A 0.9600 . ?
C29 H29B 0.9600 . ?
C29 H29C 0.9600 . ?
Fe1B S4B 2.247(15) . ?
Fe1B S1B 2.269(15) . ?
Fe1B S2B 2.281(15) . ?
Fe1B P1B 2.376(15) . ?
Fe1B Fe4B 2.664(10) . ?
Fe1B Fe3B 2.689(10) . ?
Fe1B Fe2B 2.697(10) . ?
Fe2B S1B 2.258(15) . ?
Fe2B S3B 2.277(15) . ?
Fe2B S2B 2.285(15) . ?
Fe2B P2B 2.413(18) . ?
Fe2B Fe4B 2.679(10) . ?
Fe2B Fe3B 2.703(10) . ?
Fe3B S4B 2.245(15) . ?
Fe3B S3B 2.280(15) . ?
Fe3B S1B 2.294(15) . ?
Fe3B P3B 2.404(18) . ?
Fe3B Fe4B 2.669(10) . ?
Fe4B Cl1B 2.204(15) . ?
Fe4B S3B 2.285(15) . ?
Fe4B S4B 2.306(15) . ?
Fe4B S2B 2.335(15) . ?

loop_
_geom_torsion_atom_site_label_1
_geom_torsion_atom_site_label_2
_geom_torsion_atom_site_label_3
_geom_torsion_atom_site_label_4
_geom_torsion
_geom_torsion_site_symmetry_1
_geom_torsion_site_symmetry_2
_geom_torsion_site_symmetry_3
_geom_torsion_site_symmetry_4
_geom_torsion_publ_flag
S4 Fe1 Fe2 S2 102.56(5) . . . . ?
S1 Fe1 Fe2 S2 -158.10(5) . . . . ?
P1 Fe1 Fe2 S2 -77.23(8) . . . . ?
Fe4 Fe1 Fe2 S2 66.27(4) . . . . ?
Fe3 Fe1 Fe2 S2 136.77(4) . . . . ?
S4 Fe1 Fe2 S3 0.46(4) . . . . ?
S2 Fe1 Fe2 S3 -102.10(5) . . . . ?
S1 Fe1 Fe2 S3 99.81(5) . . . . ?
P1 Fe1 Fe2 S3 -179.33(8) . . . . ?
Fe4 Fe1 Fe2 S3 -35.83(3) . . . . ?
Fe3 Fe1 Fe2 S3 34.67(3) . . . . ?
S4 Fe1 Fe2 S1 -99.34(5) . . . . ?
S2 Fe1 Fe2 S1 158.10(5) . . . . ?
P1 Fe1 Fe2 S1 80.86(8) . . . . ?
Fe4 Fe1 Fe2 S1 -135.64(4) . . . . ?
Fe3 Fe1 Fe2 S1 -65.13(4) . . . . ?
S4 Fe1 Fe2 P2 -177.54(7) . . . . ?
S2 Fe1 Fe2 P2 79.90(8) . . . . ?
S1 Fe1 Fe2 P2 -78.19(8) . . . . ?
P1 Fe1 Fe2 P2 2.67(12) . . . . ?
Fe4 Fe1 Fe2 P2 146.17(8) . . . . ?
Fe3 Fe1 Fe2 P2 -143.33(8) . . . . ?
S4 Fe1 Fe2 Fe4 36.30(3) . . . . ?
S2 Fe1 Fe2 Fe4 -66.26(4) . . . . ?
S1 Fe1 Fe2 Fe4 135.64(4) . . . . ?
P1 Fe1 Fe2 Fe4 -143.50(8) . . . . ?
Fe3 Fe1 Fe2 Fe4 70.51(2) . . . . ?
S4 Fe1 Fe2 Fe3 -34.21(3) . . . . ?
S2 Fe1 Fe2 Fe3 -136.77(4) . . . . ?
S1 Fe1 Fe2 Fe3 65.13(4) . . . . ?
P1 Fe1 Fe2 Fe3 146.00(8) . . . . ?
Fe4 Fe1 Fe2 Fe3 -70.51(2) . . . . ?
S2 Fe1 Fe3 S4 -102.52(5) . . . . ?
S1 Fe1 Fe3 S4 158.52(5) . . . . ?
P1 Fe1 Fe3 S4 66.74(6) . . . . ?
Fe4 Fe1 Fe3 S4 -66.15(4) . . . . ?
Fe2 Fe1 Fe3 S4 -136.68(4) . . . . ?
S4 Fe1 Fe3 S3 102.05(5) . . . . ?
S2 Fe1 Fe3 S3 -0.47(5) . . . . ?
S1 Fe1 Fe3 S3 -99.43(5) . . . . ?
P1 Fe1 Fe3 S3 168.79(6) . . . . ?
Fe4 Fe1 Fe3 S3 35.89(3) . . . . ?
Fe2 Fe1 Fe3 S3 -34.63(3) . . . . ?
S4 Fe1 Fe3 S1 -158.52(5) . . . . ?
S2 Fe1 Fe3 S1 98.96(5) . . . . ?
P1 Fe1 Fe3 S1 -91.78(6) . . . . ?
Fe4 Fe1 Fe3 S1 135.33(4) . . . . ?
Fe2 Fe1 Fe3 S1 64.81(3) . . . . ?
S4 Fe1 Fe3 P3 -66.38(7) . . . . ?
S2 Fe1 Fe3 P3 -168.90(6) . . . . ?
S1 Fe1 Fe3 P3 92.14(7) . . . . ?
P1 Fe1 Fe3 P3 0.36(10) . . . . ?
Fe4 Fe1 Fe3 P3 -132.53(7) . . . . ?
Fe2 Fe1 Fe3 P3 156.94(7) . . . . ?
S4 Fe1 Fe3 Fe4 66.15(4) . . . . ?
S2 Fe1 Fe3 Fe4 -36.36(3) . . . . ?
S1 Fe1 Fe3 Fe4 -135.33(4) . . . . ?
P1 Fe1 Fe3 Fe4 132.89(6) . . . . ?
Fe2 Fe1 Fe3 Fe4 -70.52(2) . . . . ?
S4 Fe1 Fe3 Fe2 136.68(4) . . . . ?
S2 Fe1 Fe3 Fe2 34.16(3) . . . . ?
S1 Fe1 Fe3 Fe2 -64.81(3) . . . . ?
P1 Fe1 Fe3 Fe2 -156.58(6) . . . . ?
Fe4 Fe1 Fe3 Fe2 70.52(2) . . . . ?
S2 Fe2 Fe3 S4 0.17(5) . . . . ?
S3 Fe2 Fe3 S4 -101.78(5) . . . . ?
S1 Fe2 Fe3 S4 99.17(5) . . . . ?
P2 Fe2 Fe3 S4 -176.13(6) . . . . ?
Fe4 Fe2 Fe3 S4 -35.87(3) . . . . ?
Fe1 Fe2 Fe3 S4 34.42(3) . . . . ?
S2 Fe2 Fe3 S3 101.95(5) . . . . ?
S1 Fe2 Fe3 S3 -159.05(5) . . . . ?
P2 Fe2 Fe3 S3 -74.35(7) . . . . ?
Fe4 Fe2 Fe3 S3 65.91(4) . . . . ?
Fe1 Fe2 Fe3 S3 136.20(4) . . . . ?
S2 Fe2 Fe3 S1 -99.00(5) . . . . ?
S3 Fe2 Fe3 S1 159.05(5) . . . . ?
P2 Fe2 Fe3 S1 84.70(7) . . . . ?
Fe4 Fe2 Fe3 S1 -135.04(4) . . . . ?
Fe1 Fe2 Fe3 S1 -64.75(3) . . . . ?
S2 Fe2 Fe3 P3 172.79(8) . . . . ?
S3 Fe2 Fe3 P3 70.84(8) . . . . ?
S1 Fe2 Fe3 P3 -88.21(8) . . . . ?
P2 Fe2 Fe3 P3 -3.51(11) . . . . ?
Fe4 Fe2 Fe3 P3 136.74(8) . . . . ?
Fe1 Fe2 Fe3 P3 -152.96(8) . . . . ?
S2 Fe2 Fe3 Fe4 36.04(3) . . . . ?
S3 Fe2 Fe3 Fe4 -65.91(4) . . . . ?
S1 Fe2 Fe3 Fe4 135.04(4) . . . . ?
P2 Fe2 Fe3 Fe4 -140.26(6) . . . . ?
Fe1 Fe2 Fe3 Fe4 70.30(2) . . . . ?
S2 Fe2 Fe3 Fe1 -34.25(3) . . . . ?
S3 Fe2 Fe3 Fe1 -136.20(4) . . . . ?
S1 Fe2 Fe3 Fe1 64.75(3) . . . . ?
P2 Fe2 Fe3 Fe1 149.45(6) . . . . ?
Fe4 Fe2 Fe3 Fe1 -70.30(2) . . . . ?
S4 Fe1 Fe4 Cl1 77.10(7) . . . . ?
S2 Fe1 Fe4 Cl1 -84.11(7) . . . . ?
S1 Fe1 Fe4 Cl1 176.66(7) . . . . ?
P1 Fe1 Fe4 Cl1 7.27(10) . . . . ?
Fe3 Fe1 Fe4 Cl1 141.15(7) . . . . ?
Fe2 Fe1 Fe4 Cl1 -148.15(7) . . . . ?
S2 Fe1 Fe4 S4 -161.21(5) . . . . ?
S1 Fe1 Fe4 S4 99.57(5) . . . . ?
P1 Fe1 Fe4 S4 -69.83(6) . . . . ?
Fe3 Fe1 Fe4 S4 64.05(4) . . . . ?
Fe2 Fe1 Fe4 S4 134.75(4) . . . . ?
S4 Fe1 Fe4 S3 -99.45(5) . . . . ?
S2 Fe1 Fe4 S3 99.34(4) . . . . ?
S1 Fe1 Fe4 S3 0.12(4) . . . . ?
P1 Fe1 Fe4 S3 -169.28(6) . . . . ?
Fe3 Fe1 Fe4 S3 -35.40(3) . . . . ?
Fe2 Fe1 Fe4 S3 35.30(3) . . . . ?
S4 Fe1 Fe4 S2 161.21(5) . . . . ?
S1 Fe1 Fe4 S2 -99.22(4) . . . . ?
P1 Fe1 Fe4 S2 91.38(6) . . . . ?
Fe3 Fe1 Fe4 S2 -134.74(4) . . . . ?
Fe2 Fe1 Fe4 S2 -64.04(3) . . . . ?
S4 Fe1 Fe4 Fe3 -64.05(4) . . . . ?
S2 Fe1 Fe4 Fe3 134.74(4) . . . . ?
S1 Fe1 Fe4 Fe3 35.52(3) . . . . ?
P1 Fe1 Fe4 Fe3 -133.88(6) . . . . ?
Fe2 Fe1 Fe4 Fe3 70.70(2) . . . . ?
S4 Fe1 Fe4 Fe2 -134.75(4) . . . . ?
S2 Fe1 Fe4 Fe2 64.04(3) . . . . ?
S1 Fe1 Fe4 Fe2 -35.18(3) . . . . ?
P1 Fe1 Fe4 Fe2 155.42(6) . . . . ?
Fe3 Fe1 Fe4 Fe2 -70.70(2) . . . . ?
S4 Fe3 Fe4 Cl1 -74.83(7) . . . . ?
S3 Fe3 Fe4 Cl1 85.39(7) . . . . ?
S1 Fe3 Fe4 Cl1 -174.72(7) . . . . ?
P3 Fe3 Fe4 Cl1 0.69(9) . . . . ?
Fe1 Fe3 Fe4 Cl1 -139.47(7) . . . . ?
Fe2 Fe3 Fe4 Cl1 149.81(7) . . . . ?
S3 Fe3 Fe4 S4 160.22(5) . . . . ?
S1 Fe3 Fe4 S4 -99.89(4) . . . . ?
P3 Fe3 Fe4 S4 75.52(6) . . . . ?
Fe1 Fe3 Fe4 S4 -64.64(4) . . . . ?
Fe2 Fe3 Fe4 S4 -135.36(4) . . . . ?
S4 Fe3 Fe4 S3 -160.22(5) . . . . ?
S1 Fe3 Fe4 S3 99.89(4) . . . . ?
P3 Fe3 Fe4 S3 -84.71(6) . . . . ?
Fe1 Fe3 Fe4 S3 135.13(4) . . . . ?
Fe2 Fe3 Fe4 S3 64.42(4) . . . . ?
S4 Fe3 Fe4 S2 100.20(4) . . . . ?
S3 Fe3 Fe4 S2 -99.57(4) . . . . ?
S1 Fe3 Fe4 S2 0.31(4) . . . . ?
P3 Fe3 Fe4 S2 175.72(5) . . . . ?
Fe1 Fe3 Fe4 S2 35.56(3) . . . . ?
Fe2 Fe3 Fe4 S2 -35.16(3) . . . . ?
S4 Fe3 Fe4 Fe1 64.64(4) . . . . ?
S3 Fe3 Fe4 Fe1 -135.13(4) . . . . ?
S1 Fe3 Fe4 Fe1 -35.25(3) . . . . ?
P3 Fe3 Fe4 Fe1 140.16(6) . . . . ?
Fe2 Fe3 Fe4 Fe1 -70.72(2) . . . . ?
S4 Fe3 Fe4 Fe2 135.36(4) . . . . ?
S3 Fe3 Fe4 Fe2 -64.42(4) . . . . ?
S1 Fe3 Fe4 Fe2 35.47(3) . . . . ?
P3 Fe3 Fe4 Fe2 -149.12(6) . . . . ?
Fe1 Fe3 Fe4 Fe2 70.72(2) . . . . ?
S2 Fe2 Fe4 Cl1 78.49(8) . . . . ?
S3 Fe2 Fe4 Cl1 -81.76(8) . . . . ?
S1 Fe2 Fe4 Cl1 178.04(7) . . . . ?
P2 Fe2 Fe4 Cl1 -7.67(11) . . . . ?
Fe1 Fe2 Fe4 Cl1 143.10(8) . . . . ?
Fe3 Fe2 Fe4 Cl1 -146.47(8) . . . . ?
S2 Fe2 Fe4 S4 -100.14(5) . . . . ?
S3 Fe2 Fe4 S4 99.61(5) . . . . ?
S1 Fe2 Fe4 S4 -0.59(4) . . . . ?
P2 Fe2 Fe4 S4 173.70(6) . . . . ?
Fe1 Fe2 Fe4 S4 -35.53(3) . . . . ?
Fe3 Fe2 Fe4 S4 34.90(3) . . . . ?
S2 Fe2 Fe4 S3 160.25(5) . . . . ?
S1 Fe2 Fe4 S3 -100.20(5) . . . . ?
P2 Fe2 Fe4 S3 74.09(7) . . . . ?
Fe1 Fe2 Fe4 S3 -135.14(4) . . . . ?
Fe3 Fe2 Fe4 S3 -64.71(4) . . . . ?
S3 Fe2 Fe4 S2 -160.25(5) . . . . ?
S1 Fe2 Fe4 S2 99.55(5) . . . . ?
P2 Fe2 Fe4 S2 -86.17(7) . . . . ?
Fe1 Fe2 Fe4 S2 64.61(4) . . . . ?
Fe3 Fe2 Fe4 S2 135.04(4) . . . . ?
S2 Fe2 Fe4 Fe1 -64.61(4) . . . . ?
S3 Fe2 Fe4 Fe1 135.14(4) . . . . ?
S1 Fe2 Fe4 Fe1 34.94(3) . . . . ?
P2 Fe2 Fe4 Fe1 -150.77(6) . . . . ?
Fe3 Fe2 Fe4 Fe1 70.43(2) . . . . ?
S2 Fe2 Fe4 Fe3 -135.04(4) . . . . ?
S3 Fe2 Fe4 Fe3 64.71(4) . . . . ?
S1 Fe2 Fe4 Fe3 -35.49(3) . . . . ?
P2 Fe2 Fe4 Fe3 138.80(6) . . . . ?
Fe1 Fe2 Fe4 Fe3 -70.43(2) . . . . ?
S4 Fe1 S1 Fe2 94.41(4) . . . . ?
S2 Fe1 S1 Fe2 -17.97(4) . . . . ?
P1 Fe1 S1 Fe2 -149.52(4) . . . . ?
Fe4 Fe1 S1 Fe2 38.26(3) . . . . ?
Fe3 Fe1 S1 Fe2 76.76(3) . . . . ?
S4 Fe1 S1 Fe3 17.65(4) . . . . ?
S2 Fe1 S1 Fe3 -94.73(4) . . . . ?
P1 Fe1 S1 Fe3 133.72(4) . . . . ?
Fe4 Fe1 S1 Fe3 -38.50(3) . . . . ?
Fe2 Fe1 S1 Fe3 -76.76(3) . . . . ?
S2 Fe2 S1 Fe1 18.03(4) . . . . ?
S3 Fe2 S1 Fe1 -93.76(4) . . . . ?
P2 Fe2 S1 Fe1 145.78(4) . . . . ?
Fe4 Fe2 S1 Fe1 -37.96(3) . . . . ?
Fe3 Fe2 S1 Fe1 -76.45(3) . . . . ?
S2 Fe2 S1 Fe3 94.48(4) . . . . ?
S3 Fe2 S1 Fe3 -17.31(4) . . . . ?
P2 Fe2 S1 Fe3 -137.77(4) . . . . ?
Fe4 Fe2 S1 Fe3 38.49(3) . . . . ?
Fe1 Fe2 S1 Fe3 76.45(3) . . . . ?
S4 Fe3 S1 Fe1 -17.73(4) . . . . ?
S3 Fe3 S1 Fe1 94.17(4) . . . . ?
P3 Fe3 S1 Fe1 -138.17(4) . . . . ?
Fe4 Fe3 S1 Fe1 38.31(3) . . . . ?
Fe2 Fe3 S1 Fe1 76.91(3) . . . . ?
S4 Fe3 S1 Fe2 -94.64(4) . . . . ?
S3 Fe3 S1 Fe2 17.27(4) . . . . ?
P3 Fe3 S1 Fe2 144.92(4) . . . . ?
Fe4 Fe3 S1 Fe2 -38.60(3) . . . . ?
Fe1 Fe3 S1 Fe2 -76.91(3) . . . . ?
S3 Fe2 S2 Fe1 92.45(4) . . . . ?
S1 Fe2 S2 Fe1 -18.01(4) . . . . ?
P2 Fe2 S2 Fe1 -145.32(4) . . . . ?
Fe4 Fe2 S2 Fe1 75.80(3) . . . . ?
Fe3 Fe2 S2 Fe1 37.19(3) . . . . ?
S3 Fe2 S2 Fe4 16.65(4) . . . . ?
S1 Fe2 S2 Fe4 -93.81(4) . . . . ?
P2 Fe2 S2 Fe4 138.88(4) . . . . ?
Fe1 Fe2 S2 Fe4 -75.80(3) . . . . ?
Fe3 Fe2 S2 Fe4 -38.61(3) . . . . ?
S4 Fe1 S2 Fe2 -92.40(4) . . . . ?
S1 Fe1 S2 Fe2 18.09(4) . . . . ?
P1 Fe1 S2 Fe2 150.24(4) . . . . ?
Fe4 Fe1 S2 Fe2 -76.45(3) . . . . ?
Fe3 Fe1 S2 Fe2 -37.43(3) . . . . ?
S4 Fe1 S2 Fe4 -15.95(4) . . . . ?
S1 Fe1 S2 Fe4 94.54(4) . . . . ?
P1 Fe1 S2 Fe4 -133.31(4) . . . . ?
Fe3 Fe1 S2 Fe4 39.02(3) . . . . ?
Fe2 Fe1 S2 Fe4 76.45(3) . . . . ?
Cl1 Fe4 S2 Fe2 -144.52(5) . . . . ?
S4 Fe4 S2 Fe2 93.09(4) . . . . ?
S3 Fe4 S2 Fe2 -16.25(4) . . . . ?
Fe1 Fe4 S2 Fe2 77.58(3) . . . . ?
Fe3 Fe4 S2 Fe2 38.71(3) . . . . ?
Cl1 Fe4 S2 Fe1 137.90(5) . . . . ?
S4 Fe4 S2 Fe1 15.51(4) . . . . ?
S3 Fe4 S2 Fe1 -93.83(4) . . . . ?
Fe3 Fe4 S2 Fe1 -38.87(3) . . . . ?
Fe2 Fe4 S2 Fe1 -77.58(3) . . . . ?
S2 Fe2 S3 Fe3 -92.74(4) . . . . ?
S1 Fe2 S3 Fe3 17.34(4) . . . . ?
P2 Fe2 S3 Fe3 141.28(4) . . . . ?
Fe4 Fe2 S3 Fe3 -76.05(3) . . . . ?
Fe1 Fe2 S3 Fe3 -37.62(3) . . . . ?
S2 Fe2 S3 Fe4 -16.69(4) . . . . ?
S1 Fe2 S3 Fe4 93.38(4) . . . . ?
P2 Fe2 S3 Fe4 -142.68(4) . . . . ?
Fe1 Fe2 S3 Fe4 38.43(3) . . . . ?
Fe3 Fe2 S3 Fe4 76.05(3) . . . . ?
S4 Fe3 S3 Fe2 93.08(4) . . . . ?
S1 Fe3 S3 Fe2 -17.30(4) . . . . ?
P3 Fe3 S3 Fe2 -149.40(4) . . . . ?
Fe4 Fe3 S3 Fe2 76.36(3) . . . . ?
Fe1 Fe3 S3 Fe2 37.81(3) . . . . ?
S4 Fe3 S3 Fe4 16.73(4) . . . . ?
S1 Fe3 S3 Fe4 -93.66(4) . . . . ?
P3 Fe3 S3 Fe4 134.24(4) . . . . ?
Fe1 Fe3 S3 Fe4 -38.55(3) . . . . ?
Fe2 Fe3 S3 Fe4 -76.36(3) . . . . ?
Cl1 Fe4 S3 Fe2 143.67(5) . . . . ?
S4 Fe4 S3 Fe2 -93.49(4) . . . . ?
S2 Fe4 S3 Fe2 16.18(4) . . . . ?
Fe1 Fe4 S3 Fe2 -38.68(3) . . . . ?
Fe3 Fe4 S3 Fe2 -77.29(3) . . . . ?
Cl1 Fe4 S3 Fe3 -139.04(5) . . . . ?
S4 Fe4 S3 Fe3 -16.19(4) . . . . ?
S2 Fe4 S3 Fe3 93.47(4) . . . . ?
Fe1 Fe4 S3 Fe3 38.61(3) . . . . ?
Fe2 Fe4 S3 Fe3 77.29(3) . . . . ?
S3 Fe3 S4 Fe1 -92.67(4) . . . . ?
S1 Fe3 S4 Fe1 17.73(4) . . . . ?
P3 Fe3 S4 Fe1 146.36(4) . . . . ?
Fe4 Fe3 S4 Fe1 -75.98(3) . . . . ?
Fe2 Fe3 S4 Fe1 -37.48(3) . . . . ?
S3 Fe3 S4 Fe4 -16.69(4) . . . . ?
S1 Fe3 S4 Fe4 93.70(4) . . . . ?
P3 Fe3 S4 Fe4 -137.67(4) . . . . ?
Fe1 Fe3 S4 Fe4 75.98(3) . . . . ?
Fe2 Fe3 S4 Fe4 38.49(3) . . . . ?
S2 Fe1 S4 Fe3 92.48(4) . . . . ?
S1 Fe1 S4 Fe3 -17.82(4) . . . . ?
P1 Fe1 S4 Fe3 -142.60(4) . . . . ?
Fe4 Fe1 S4 Fe3 76.51(3) . . . . ?
Fe2 Fe1 S4 Fe3 37.50(3) . . . . ?
S2 Fe1 S4 Fe4 15.97(4) . . . . ?
S1 Fe1 S4 Fe4 -94.32(4) . . . . ?
P1 Fe1 S4 Fe4 140.90(4) . . . . ?
Fe3 Fe1 S4 Fe4 -76.51(3) . . . . ?
Fe2 Fe1 S4 Fe4 -39.01(3) . . . . ?
Cl1 Fe4 S4 Fe3 142.32(4) . . . . ?
S3 Fe4 S4 Fe3 16.32(4) . . . . ?
S2 Fe4 S4 Fe3 -92.95(4) . . . . ?
Fe1 Fe4 S4 Fe3 -77.43(3) . . . . ?
Fe2 Fe4 S4 Fe3 -38.47(3) . . . . ?
Cl1 Fe4 S4 Fe1 -140.25(4) . . . . ?
S3 Fe4 S4 Fe1 93.75(4) . . . . ?
S2 Fe4 S4 Fe1 -15.52(4) . . . . ?
Fe3 Fe4 S4 Fe1 77.43(3) . . . . ?
Fe2 Fe4 S4 Fe1 38.96(3) . . . . ?
S4 Fe1 P1 C1 -63.39(17) . . . . ?
S2 Fe1 P1 C1 55.17(17) . . . . ?
S1 Fe1 P1 C1 -179.25(16) . . . . ?
Fe4 Fe1 P1 C1 -11.01(18) . . . . ?
Fe3 Fe1 P1 C1 -113.03(17) . . . . ?
Fe2 Fe1 P1 C1 116.40(17) . . . . ?
S4 Fe1 P1 C4 54.34(16) . . . . ?
S2 Fe1 P1 C4 172.90(15) . . . . ?
S1 Fe1 P1 C4 -61.52(16) . . . . ?
Fe4 Fe1 P1 C4 106.71(16) . . . . ?
Fe3 Fe1 P1 C4 4.69(17) . . . . ?
Fe2 Fe1 P1 C4 -125.87(16) . . . . ?
S4 Fe1 P1 C7 173.27(16) . . . . ?
S2 Fe1 P1 C7 -68.17(17) . . . . ?
S1 Fe1 P1 C7 57.41(17) . . . . ?
Fe4 Fe1 P1 C7 -134.36(16) . . . . ?
Fe3 Fe1 P1 C7 123.62(16) . . . . ?
Fe2 Fe1 P1 C7 -6.94(19) . . . . ?
S2 Fe2 P2 C17 -173.84(14) . . . . ?
S3 Fe2 P2 C17 -53.25(15) . . . . ?
S1 Fe2 P2 C17 64.46(15) . . . . ?
Fe4 Fe2 P2 C17 -109.35(15) . . . . ?
Fe1 Fe2 P2 C17 124.67(15) . . . . ?
Fe3 Fe2 P2 C17 2.14(17) . . . . ?
S2 Fe2 P2 C11 67.30(16) . . . . ?
S3 Fe2 P2 C11 -172.12(15) . . . . ?
S1 Fe2 P2 C11 -54.40(16) . . . . ?
Fe4 Fe2 P2 C11 131.78(16) . . . . ?
Fe1 Fe2 P2 C11 5.80(19) . . . . ?
Fe3 Fe2 P2 C11 -116.72(16) . . . . ?
S2 Fe2 P2 C14 -56.20(17) . . . . ?
S3 Fe2 P2 C14 64.38(17) . . . . ?
S1 Fe2 P2 C14 -177.90(16) . . . . ?
Fe4 Fe2 P2 C14 8.28(18) . . . . ?
Fe1 Fe2 P2 C14 -117.70(17) . . . . ?
Fe3 Fe2 P2 C14 119.78(17) . . . . ?
S4 Fe3 P3 C27 47.01(18) . . . . ?
S3 Fe3 P3 C27 -70.09(18) . . . . ?
S1 Fe3 P3 C27 166.05(17) . . . . ?
Fe4 Fe3 P3 C27 -8.74(19) . . . . ?
Fe1 Fe3 P3 C27 97.63(18) . . . . ?
Fe2 Fe3 P3 C27 -125.42(18) . . . . ?
S4 Fe3 P3 C24 -67.97(17) . . . . ?
S3 Fe3 P3 C24 174.92(16) . . . . ?
S1 Fe3 P3 C24 51.06(17) . . . . ?
Fe4 Fe3 P3 C24 -123.73(16) . . . . ?
Fe1 Fe3 P3 C24 -17.36(18) . . . . ?
Fe2 Fe3 P3 C24 119.59(17) . . . . ?
S4 Fe3 P3 C21 170.31(17) . . . . ?
S3 Fe3 P3 C21 53.21(18) . . . . ?
S1 Fe3 P3 C21 -70.65(18) . . . . ?
Fe4 Fe3 P3 C21 114.56(18) . . . . ?
Fe1 Fe3 P3 C21 -139.07(17) . . . . ?
Fe2 Fe3 P3 C21 -2.1(2) . . . . ?
C4 P1 C1 C3 -173.1(3) . . . . ?
C7 P1 C1 C3 74.6(4) . . . . ?
Fe1 P1 C1 C3 -53.0(4) . . . . ?
C4 P1 C1 C2 -49.7(4) . . . . ?
C7 P1 C1 C2 -162.0(3) . . . . ?
Fe1 P1 C1 C2 70.4(4) . . . . ?
C1 P1 C4 C6 179.6(3) . . . . ?
C7 P1 C4 C6 -67.4(4) . . . . ?
Fe1 P1 C4 C6 56.8(3) . . . . ?
C1 P1 C4 C5 -55.3(4) . . . . ?
C7 P1 C4 C5 57.7(4) . . . . ?
Fe1 P1 C4 C5 -178.1(3) . . . . ?
C1 P1 C7 C9 -100.1(3) . . . . ?
C4 P1 C7 C9 147.9(3) . . . . ?
Fe1 P1 C7 C9 26.9(4) . . . . ?
C1 P1 C7 C8 26.6(4) . . . . ?
C4 P1 C7 C8 -85.5(4) . . . . ?
Fe1 P1 C7 C8 153.6(3) . . . . ?
C17 P2 C11 C12 86.8(4) . . . . ?
C14 P2 C11 C12 -24.2(4) . . . . ?
Fe2 P2 C11 C12 -151.4(3) . . . . ?
C17 P2 C11 C13 -145.9(3) . . . . ?
C14 P2 C11 C13 103.1(3) . . . . ?
Fe2 P2 C11 C13 -24.1(4) . . . . ?
C17 P2 C14 C15 54.9(4) . . . . ?
C11 P2 C14 C15 166.4(3) . . . . ?
Fe2 P2 C14 C15 -66.1(3) . . . . ?
C17 P2 C14 C16 177.6(3) . . . . ?
C11 P2 C14 C16 -71.0(4) . . . . ?
Fe2 P2 C14 C16 56.6(4) . . . . ?
C11 P2 C17 C18 -62.4(4) . . . . ?
C14 P2 C17 C18 50.1(4) . . . . ?
Fe2 P2 C17 C18 173.3(3) . . . . ?
C11 P2 C17 C19 63.2(3) . . . . ?
C14 P2 C17 C19 175.7(3) . . . . ?
Fe2 P2 C17 C19 -61.1(3) . . . . ?
C27 P3 C21 C22 169.7(5) . . . . ?
C24 P3 C21 C22 -82.6(5) . . . . ?
Fe3 P3 C21 C22 43.6(5) . . . . ?
C27 P3 C21 C23 51.1(4) . . . . ?
C24 P3 C21 C23 158.9(3) . . . . ?
Fe3 P3 C21 C23 -75.0(4) . . . . ?
C27 P3 C24 C25 -63.5(4) . . . . ?
C21 P3 C24 C25 -175.9(3) . . . . ?
Fe3 P3 C24 C25 58.3(4) . . . . ?
C27 P3 C24 C26 173.7(4) . . . . ?
C21 P3 C24 C26 61.3(4) . . . . ?
Fe3 P3 C24 C26 -64.5(4) . . . . ?
C24 P3 C27 C29 159.9(4) . . . . ?
C21 P3 C27 C29 -89.1(4) . . . . ?
Fe3 P3 C27 C29 37.4(4) . . . . ?
C24 P3 C27 C28 -66.9(4) . . . . ?
C21 P3 C27 C28 44.1(4) . . . . ?
Fe3 P3 C27 C28 170.6(3) . . . . ?
S4B Fe1B Fe2B S1B 99.3(6) . . . . ?
S2B Fe1B Fe2B S1B -156.7(7) . . . . ?
P1B Fe1B Fe2B S1B -82.9(11) . . . . ?
Fe4B Fe1B Fe2B S1B 135.9(5) . . . . ?
Fe3B Fe1B Fe2B S1B 65.7(5) . . . . ?
S4B Fe1B Fe2B S3B -1.3(6) . . . . ?
S1B Fe1B Fe2B S3B -100.5(6) . . . . ?
S2B Fe1B Fe2B S3B 102.8(6) . . . . ?
P1B Fe1B Fe2B S3B 176.5(10) . . . . ?
Fe4B Fe1B Fe2B S3B 35.4(4) . . . . ?
Fe3B Fe1B Fe2B S3B -34.9(4) . . . . ?
S4B Fe1B Fe2B S2B -104.1(6) . . . . ?
S1B Fe1B Fe2B S2B 156.7(7) . . . . ?
P1B Fe1B Fe2B S2B 73.7(11) . . . . ?
Fe4B Fe1B Fe2B S2B -67.4(5) . . . . ?
Fe3B Fe1B Fe2B S2B -137.7(5) . . . . ?
S4B Fe1B Fe2B P2B 178.3(10) . . . . ?
S1B Fe1B Fe2B P2B 79.0(11) . . . . ?
S2B Fe1B Fe2B P2B -77.7(11) . . . . ?
P1B Fe1B Fe2B P2B -3.9(16) . . . . ?
Fe4B Fe1B Fe2B P2B -145.1(11) . . . . ?
Fe3B Fe1B Fe2B P2B 144.7(11) . . . . ?
S4B Fe1B Fe2B Fe4B -36.6(4) . . . . ?
S1B Fe1B Fe2B Fe4B -135.9(5) . . . . ?
S2B Fe1B Fe2B Fe4B 67.4(5) . . . . ?
P1B Fe1B Fe2B Fe4B 141.2(11) . . . . ?
Fe3B Fe1B Fe2B Fe4B -70.2(3) . . . . ?
S4B Fe1B Fe2B Fe3B 33.6(4) . . . . ?
S1B Fe1B Fe2B Fe3B -65.7(5) . . . . ?
S2B Fe1B Fe2B Fe3B 137.7(5) . . . . ?
P1B Fe1B Fe2B Fe3B -148.6(11) . . . . ?
Fe4B Fe1B Fe2B Fe3B 70.2(3) . . . . ?
S1B Fe1B Fe3B S4B -158.4(7) . . . . ?
S2B Fe1B Fe3B S4B 103.6(6) . . . . ?
P1B Fe1B Fe3B S4B -65.9(9) . . . . ?
Fe4B Fe1B Fe3B S4B 67.1(5) . . . . ?
Fe2B Fe1B Fe3B S4B 137.6(5) . . . . ?
S4B Fe1B Fe3B S3B -102.7(6) . . . . ?
S1B Fe1B Fe3B S3B 98.8(6) . . . . ?
S2B Fe1B Fe3B S3B 0.9(6) . . . . ?
P1B Fe1B Fe3B S3B -168.6(8) . . . . ?
Fe4B Fe1B Fe3B S3B -35.6(4) . . . . ?
Fe2B Fe1B Fe3B S3B 34.8(4) . . . . ?
S4B Fe1B Fe3B S1B 158.4(7) . . . . ?
S2B Fe1B Fe3B S1B -97.9(6) . . . . ?
P1B Fe1B Fe3B S1B 92.5(9) . . . . ?
Fe4B Fe1B Fe3B S1B -134.4(5) . . . . ?
Fe2B Fe1B Fe3B S1B -64.0(5) . . . . ?
S4B Fe1B Fe3B P3B 66.0(10) . . . . ?
S1B Fe1B Fe3B P3B -92.5(10) . . . . ?
S2B Fe1B Fe3B P3B 169.6(9) . . . . ?
P1B Fe1B Fe3B P3B 0.1(13) . . . . ?
Fe4B Fe1B Fe3B P3B 133.1(9) . . . . ?
Fe2B Fe1B Fe3B P3B -156.5(9) . . . . ?
S4B Fe1B Fe3B Fe4B -67.1(5) . . . . ?
S1B Fe1B Fe3B Fe4B 134.4(5) . . . . ?
S2B Fe1B Fe3B Fe4B 36.5(4) . . . . ?
P1B Fe1B Fe3B Fe4B -133.0(8) . . . . ?
Fe2B Fe1B Fe3B Fe4B 70.4(3) . . . . ?
S4B Fe1B Fe3B Fe2B -137.6(5) . . . . ?
S1B Fe1B Fe3B Fe2B 64.0(5) . . . . ?
S2B Fe1B Fe3B Fe2B -33.9(4) . . . . ?
P1B Fe1B Fe3B Fe2B 156.5(8) . . . . ?
Fe4B Fe1B Fe3B Fe2B -70.4(3) . . . . ?
S1B Fe2B Fe3B S4B -98.4(6) . . . . ?
S3B Fe2B Fe3B S4B 102.4(6) . . . . ?
S2B Fe2B Fe3B S4B 0.2(6) . . . . ?
P2B Fe2B Fe3B S4B 177.0(9) . . . . ?
Fe4B Fe2B Fe3B S4B 36.5(4) . . . . ?
Fe1B Fe2B Fe3B S4B -33.6(4) . . . . ?
S1B Fe2B Fe3B S3B 159.2(7) . . . . ?
S2B Fe2B Fe3B S3B -102.2(6) . . . . ?
P2B Fe2B Fe3B S3B 74.6(10) . . . . ?
Fe4B Fe2B Fe3B S3B -65.8(5) . . . . ?
Fe1B Fe2B Fe3B S3B -136.0(5) . . . . ?
S3B Fe2B Fe3B S1B -159.2(7) . . . . ?
S2B Fe2B Fe3B S1B 98.6(6) . . . . ?
P2B Fe2B Fe3B S1B -84.6(10) . . . . ?
Fe4B Fe2B Fe3B S1B 134.9(5) . . . . ?
Fe1B Fe2B Fe3B S1B 64.8(5) . . . . ?
S1B Fe2B Fe3B P3B 87.1(11) . . . . ?
S3B Fe2B Fe3B P3B -72.1(11) . . . . ?
S2B Fe2B Fe3B P3B -174.3(10) . . . . ?
P2B Fe2B Fe3B P3B 2.5(16) . . . . ?
Fe4B Fe2B Fe3B P3B -138.0(11) . . . . ?
Fe1B Fe2B Fe3B P3B 151.9(11) . . . . ?
S1B Fe2B Fe3B Fe4B -134.9(5) . . . . ?
S3B Fe2B Fe3B Fe4B 65.8(5) . . . . ?
S2B Fe2B Fe3B Fe4B -36.3(4) . . . . ?
P2B Fe2B Fe3B Fe4B 140.5(9) . . . . ?
Fe1B Fe2B Fe3B Fe4B -70.1(3) . . . . ?
S1B Fe2B Fe3B Fe1B -64.8(5) . . . . ?
S3B Fe2B Fe3B Fe1B 136.0(5) . . . . ?
S2B Fe2B Fe3B Fe1B 33.8(4) . . . . ?
P2B Fe2B Fe3B Fe1B -149.4(9) . . . . ?
Fe4B Fe2B Fe3B Fe1B 70.1(3) . . . . ?
S4B Fe1B Fe4B Cl1B -76.4(9) . . . . ?
S1B Fe1B Fe4B Cl1B -176.6(8) . . . . ?
S2B Fe1B Fe4B Cl1B 84.3(9) . . . . ?
P1B Fe1B Fe4B Cl1B -4.2(12) . . . . ?
Fe3B Fe1B Fe4B Cl1B -140.3(9) . . . . ?
Fe2B Fe1B Fe4B Cl1B 148.8(9) . . . . ?
S4B Fe1B Fe4B S3B 99.5(6) . . . . ?
S1B Fe1B Fe4B S3B -0.7(6) . . . . ?
S2B Fe1B Fe4B S3B -99.9(6) . . . . ?
P1B Fe1B Fe4B S3B 171.7(8) . . . . ?
Fe3B Fe1B Fe4B S3B 35.6(4) . . . . ?
Fe2B Fe1B Fe4B S3B -35.3(4) . . . . ?
S1B Fe1B Fe4B S4B -100.2(6) . . . . ?
S2B Fe1B Fe4B S4B 160.6(6) . . . . ?
P1B Fe1B Fe4B S4B 72.2(8) . . . . ?
Fe3B Fe1B Fe4B S4B -63.9(5) . . . . ?
Fe2B Fe1B Fe4B S4B -134.8(5) . . . . ?
S4B Fe1B Fe4B S2B -160.6(6) . . . . ?
S1B Fe1B Fe4B S2B 99.2(6) . . . . ?
P1B Fe1B Fe4B S2B -88.4(8) . . . . ?
Fe3B Fe1B Fe4B S2B 135.5(5) . . . . ?
Fe2B Fe1B Fe4B S2B 64.5(5) . . . . ?
S4B Fe1B Fe4B Fe3B 63.9(5) . . . . ?
S1B Fe1B Fe4B Fe3B -36.3(4) . . . . ?
S2B Fe1B Fe4B Fe3B -135.5(5) . . . . ?
P1B Fe1B Fe4B Fe3B 136.1(8) . . . . ?
Fe2B Fe1B Fe4B Fe3B -70.9(3) . . . . ?
S4B Fe1B Fe4B Fe2B 134.8(5) . . . . ?
S1B Fe1B Fe4B Fe2B 34.7(4) . . . . ?
S2B Fe1B Fe4B Fe2B -64.5(5) . . . . ?
P1B Fe1B Fe4B Fe2B -153.0(8) . . . . ?
Fe3B Fe1B Fe4B Fe2B 70.9(3) . . . . ?
S4B Fe3B Fe4B Cl1B 71.3(10) . . . . ?
S3B Fe3B Fe4B Cl1B -89.1(10) . . . . ?
S1B Fe3B Fe4B Cl1B 171.1(9) . . . . ?
P3B Fe3B Fe4B Cl1B -4.1(13) . . . . ?
Fe1B Fe3B Fe4B Cl1B 135.4(9) . . . . ?
Fe2B Fe3B Fe4B Cl1B -153.8(9) . . . . ?
S4B Fe3B Fe4B S3B 160.5(7) . . . . ?
S1B Fe3B Fe4B S3B -99.7(6) . . . . ?
P3B Fe3B Fe4B S3B 85.1(9) . . . . ?
Fe1B Fe3B Fe4B S3B -135.4(5) . . . . ?
Fe2B Fe3B Fe4B S3B -64.7(5) . . . . ?
S3B Fe3B Fe4B S4B -160.5(7) . . . . ?
S1B Fe3B Fe4B S4B 99.8(6) . . . . ?
P3B Fe3B Fe4B S4B -75.4(9) . . . . ?
Fe1B Fe3B Fe4B S4B 64.1(5) . . . . ?
Fe2B Fe3B Fe4B S4B 134.9(5) . . . . ?
S4B Fe3B Fe4B S2B -99.5(6) . . . . ?
S3B Fe3B Fe4B S2B 100.1(6) . . . . ?
S1B Fe3B Fe4B S2B 0.3(6) . . . . ?
P3B Fe3B Fe4B S2B -174.9(8) . . . . ?
Fe1B Fe3B Fe4B S2B -35.4(4) . . . . ?
Fe2B Fe3B Fe4B S2B 35.4(4) . . . . ?
S4B Fe3B Fe4B Fe1B -64.1(5) . . . . ?
S3B Fe3B Fe4B Fe1B 135.4(5) . . . . ?
S1B Fe3B Fe4B Fe1B 35.7(4) . . . . ?
P3B Fe3B Fe4B Fe1B -139.5(8) . . . . ?
Fe2B Fe3B Fe4B Fe1B 70.8(3) . . . . ?
S4B Fe3B Fe4B Fe2B -134.9(5) . . . . ?
S3B Fe3B Fe4B Fe2B 64.7(5) . . . . ?
S1B Fe3B Fe4B Fe2B -35.1(4) . . . . ?
P3B Fe3B Fe4B Fe2B 149.7(8) . . . . ?
Fe1B Fe3B Fe4B Fe2B -70.8(3) . . . . ?
S1B Fe2B Fe4B Cl1B -174.4(10) . . . . ?
S3B Fe2B Fe4B Cl1B 84.8(11) . . . . ?
S2B Fe2B Fe4B Cl1B -74.9(11) . . . . ?
P2B Fe2B Fe4B Cl1B 9.8(15) . . . . ?
Fe1B Fe2B Fe4B Cl1B -139.5(11) . . . . ?
Fe3B Fe2B Fe4B Cl1B 149.8(11) . . . . ?
S1B Fe2B Fe4B S3B 100.8(6) . . . . ?
S2B Fe2B Fe4B S3B -159.7(6) . . . . ?
P2B Fe2B Fe4B S3B -75.0(10) . . . . ?
Fe1B Fe2B Fe4B S3B 135.6(5) . . . . ?
Fe3B Fe2B Fe4B S3B 65.0(5) . . . . ?
S1B Fe2B Fe4B S4B 0.5(6) . . . . ?
S3B Fe2B Fe4B S4B -100.3(6) . . . . ?
S2B Fe2B Fe4B S4B 100.1(6) . . . . ?
P2B Fe2B Fe4B S4B -175.3(9) . . . . ?
Fe1B Fe2B Fe4B S4B 35.4(4) . . . . ?
Fe3B Fe2B Fe4B S4B -35.3(4) . . . . ?
S1B Fe2B Fe4B S2B -99.5(6) . . . . ?
S3B Fe2B Fe4B S2B 159.7(6) . . . . ?
P2B Fe2B Fe4B S2B 84.7(10) . . . . ?
Fe1B Fe2B Fe4B S2B -64.7(5) . . . . ?
Fe3B Fe2B Fe4B S2B -135.3(5) . . . . ?
S1B Fe2B Fe4B Fe1B -34.8(4) . . . . ?
S3B Fe2B Fe4B Fe1B -135.6(5) . . . . ?
S2B Fe2B Fe4B Fe1B 64.7(5) . . . . ?
P2B Fe2B Fe4B Fe1B 149.4(9) . . . . ?
Fe3B Fe2B Fe4B Fe1B -70.7(3) . . . . ?
S1B Fe2B Fe4B Fe3B 35.8(4) . . . . ?
S3B Fe2B Fe4B Fe3B -65.0(5) . . . . ?
S2B Fe2B Fe4B Fe3B 135.3(5) . . . . ?
P2B Fe2B Fe4B Fe3B -140.0(9) . . . . ?
Fe1B Fe2B Fe4B Fe3B 70.7(3) . . . . ?
S3B Fe2B S1B Fe1B 93.3(5) . . . . ?
S2B Fe2B S1B Fe1B -19.2(5) . . . . ?
P2B Fe2B S1B Fe1B -145.1(6) . . . . ?
Fe4B Fe2B S1B Fe1B 37.7(4) . . . . ?
Fe3B Fe2B S1B Fe1B 76.1(4) . . . . ?
S3B Fe2B S1B Fe3B 17.2(5) . . . . ?
S2B Fe2B S1B Fe3B -95.3(5) . . . . ?
P2B Fe2B S1B Fe3B 138.8(6) . . . . ?
Fe4B Fe2B S1B Fe3B -38.4(4) . . . . ?
Fe1B Fe2B S1B Fe3B -76.1(4) . . . . ?
S4B Fe1B S1B Fe2B -94.7(5) . . . . ?
S2B Fe1B S1B Fe2B 19.2(5) . . . . ?
P1B Fe1B S1B Fe2B 147.7(6) . . . . ?
Fe4B Fe1B S1B Fe2B -37.9(4) . . . . ?
Fe3B Fe1B S1B Fe2B -76.9(4) . . . . ?
S4B Fe1B S1B Fe3B -17.7(5) . . . . ?
S2B Fe1B S1B Fe3B 96.2(5) . . . . ?
P1B Fe1B S1B Fe3B -135.3(6) . . . . ?
Fe4B Fe1B S1B Fe3B 39.0(4) . . . . ?
Fe2B Fe1B S1B Fe3B 76.9(4) . . . . ?
S4B Fe3B S1B Fe2B 95.0(5) . . . . ?
S3B Fe3B S1B Fe2B -17.1(5) . . . . ?
P3B Fe3B S1B Fe2B -145.1(6) . . . . ?
Fe4B Fe3B S1B Fe2B 38.5(4) . . . . ?
Fe1B Fe3B S1B Fe2B 77.3(4) . . . . ?
S4B Fe3B S1B Fe1B 17.7(5) . . . . ?
S3B Fe3B S1B Fe1B -94.4(5) . . . . ?
P3B Fe3B S1B Fe1B 137.6(6) . . . . ?
Fe4B Fe3B S1B Fe1B -38.8(4) . . . . ?
Fe2B Fe3B S1B Fe1B -77.3(4) . . . . ?
S4B Fe1B S2B Fe2B 92.1(5) . . . . ?
S1B Fe1B S2B Fe2B -19.1(5) . . . . ?
P1B Fe1B S2B Fe2B -150.2(5) . . . . ?
Fe4B Fe1B S2B Fe2B 75.4(4) . . . . ?
Fe3B Fe1B S2B Fe2B 36.9(4) . . . . ?
S4B Fe1B S2B Fe4B 16.7(6) . . . . ?
S1B Fe1B S2B Fe4B -94.5(5) . . . . ?
P1B Fe1B S2B Fe4B 134.4(5) . . . . ?
Fe3B Fe1B S2B Fe4B -38.5(4) . . . . ?
Fe2B Fe1B S2B Fe4B -75.4(4) . . . . ?
S1B Fe2B S2B Fe1B 19.2(5) . . . . ?
S3B Fe2B S2B Fe1B -92.0(5) . . . . ?
P2B Fe2B S2B Fe1B 145.5(6) . . . . ?
Fe4B Fe2B S2B Fe1B -74.9(4) . . . . ?
Fe3B Fe2B S2B Fe1B -36.6(4) . . . . ?
S1B Fe2B S2B Fe4B 94.1(5) . . . . ?
S3B Fe2B S2B Fe4B -17.1(5) . . . . ?
P2B Fe2B S2B Fe4B -139.6(6) . . . . ?
Fe1B Fe2B S2B Fe4B 74.9(4) . . . . ?
Fe3B Fe2B S2B Fe4B 38.3(4) . . . . ?
Cl1B Fe4B S2B Fe1B -135.4(6) . . . . ?
S3B Fe4B S2B Fe1B 94.4(5) . . . . ?
S4B Fe4B S2B Fe1B -15.9(5) . . . . ?
Fe3B Fe4B S2B Fe1B 38.7(4) . . . . ?
Fe2B Fe4B S2B Fe1B 77.5(4) . . . . ?
Cl1B Fe4B S2B Fe2B 147.1(6) . . . . ?
S3B Fe4B S2B Fe2B 16.9(5) . . . . ?
S4B Fe4B S2B Fe2B -93.4(5) . . . . ?
Fe1B Fe4B S2B Fe2B -77.5(4) . . . . ?
Fe3B Fe4B S2B Fe2B -38.8(4) . . . . ?
S1B Fe2B S3B Fe3B -17.3(5) . . . . ?
S2B Fe2B S3B Fe3B 93.1(5) . . . . ?
P2B Fe2B S3B Fe3B -141.9(6) . . . . ?
Fe4B Fe2B S3B Fe3B 75.7(4) . . . . ?
Fe1B Fe2B S3B Fe3B 37.8(4) . . . . ?
S1B Fe2B S3B Fe4B -93.0(5) . . . . ?
S2B Fe2B S3B Fe4B 17.4(6) . . . . ?
P2B Fe2B S3B Fe4B 142.3(6) . . . . ?
Fe1B Fe2B S3B Fe4B -37.9(4) . . . . ?
Fe3B Fe2B S3B Fe4B -75.7(4) . . . . ?
S4B Fe3B S3B Fe2B -92.8(5) . . . . ?
S1B Fe3B S3B Fe2B 17.0(5) . . . . ?
P3B Fe3B S3B Fe2B 149.2(6) . . . . ?
Fe4B Fe3B S3B Fe2B -76.2(4) . . . . ?
Fe1B Fe3B S3B Fe2B -38.0(4) . . . . ?
S4B Fe3B S3B Fe4B -16.7(6) . . . . ?
S1B Fe3B S3B Fe4B 93.1(5) . . . . ?
P3B Fe3B S3B Fe4B -134.6(6) . . . . ?
Fe1B Fe3B S3B Fe4B 38.2(4) . . . . ?
Fe2B Fe3B S3B Fe4B 76.2(4) . . . . ?
Cl1B Fe4B S3B Fe2B -144.4(6) . . . . ?
S4B Fe4B S3B Fe2B 93.4(5) . . . . ?
S2B Fe4B S3B Fe2B -16.9(5) . . . . ?
Fe1B Fe4B S3B Fe2B 38.6(4) . . . . ?
Fe3B Fe4B S3B Fe2B 77.3(4) . . . . ?
Cl1B Fe4B S3B Fe3B 138.3(6) . . . . ?
S4B Fe4B S3B Fe3B 16.0(5) . . . . ?
S2B Fe4B S3B Fe3B -94.2(5) . . . . ?
Fe1B Fe4B S3B Fe3B -38.7(4) . . . . ?
Fe2B Fe4B S3B Fe3B -77.3(4) . . . . ?
S3B Fe3B S4B Fe1B 92.1(5) . . . . ?
S1B Fe3B S4B Fe1B -17.7(5) . . . . ?
P3B Fe3B S4B Fe1B -146.1(6) . . . . ?
Fe4B Fe3B S4B Fe1B 75.6(4) . . . . ?
Fe2B Fe3B S4B Fe1B 36.7(4) . . . . ?
S3B Fe3B S4B Fe4B 16.5(5) . . . . ?
S1B Fe3B S4B Fe4B -93.3(5) . . . . ?
P3B Fe3B S4B Fe4B 138.3(6) . . . . ?
Fe1B Fe3B S4B Fe4B -75.6(4) . . . . ?
Fe2B Fe3B S4B Fe4B -38.8(4) . . . . ?
S1B Fe1B S4B Fe3B 18.0(6) . . . . ?
S2B Fe1B S4B Fe3B -92.6(5) . . . . ?
P1B Fe1B S4B Fe3B 144.2(5) . . . . ?
Fe4B Fe1B S4B Fe3B -75.8(4) . . . . ?
Fe2B Fe1B S4B Fe3B -36.9(4) . . . . ?
S1B Fe1B S4B Fe4B 93.8(5) . . . . ?
S2B Fe1B S4B Fe4B -16.8(6) . . . . ?
P1B Fe1B S4B Fe4B -140.0(5) . . . . ?
Fe3B Fe1B S4B Fe4B 75.8(4) . . . . ?
Fe2B Fe1B S4B Fe4B 39.0(4) . . . . ?
Cl1B Fe4B S4B Fe3B -143.7(6) . . . . ?
S3B Fe4B S4B Fe3B -16.3(5) . . . . ?
S2B Fe4B S4B Fe3B 94.2(5) . . . . ?
Fe1B Fe4B S4B Fe3B 78.2(4) . . . . ?
Fe2B Fe4B S4B Fe3B 39.1(4) . . . . ?
Cl1B Fe4B S4B Fe1B 138.1(6) . . . . ?
S3B Fe4B S4B Fe1B -94.5(5) . . . . ?
S2B Fe4B S4B Fe1B 16.1(5) . . . . ?
Fe3B Fe4B S4B Fe1B -78.2(4) . . . . ?
Fe2B Fe4B S4B Fe1B -39.1(4) . . . . ?
